data_4337625
loop_
_publ_author_name
'Pineda, Eufemio Moreno'
'Tuna, Floriana'
'Zheng, Yan-Zhen'
'Teat, Simon J.'
'Winpenny, Richard E. P.'
'Schnack, J\"urgen'
'McInnes, Eric J. L.'

_publ_section_title
;
 Iron Lanthanide Phosphonate Clusters: {Fe6Ln6P6} Wells-Dawson-like
 Structures with D3d Symmetry.
;
_journal_issue 6
_journal_name_full 'Inorganic chemistry'
_journal_page_first 3032
_journal_page_last 3038
_journal_paper_doi 10.1021/ic402839q
_journal_volume 53
_journal_year 2014
_chemical_formula_moiety '1(C127 H240 Fe6 Gd6 O59 P6)'
_chemical_formula_sum 'C127 H240 Fe6 Gd6 O59 P6'
_chemical_formula_weight 4175.60
_chemical_name_systematic
;
 ?
;
_space_group_crystal_system trigonal
_space_group_IT_number 167
_space_group_name_Hall '-R 3 2"c'
_space_group_name_H-M_alt 'R -3 c'
_symmetry_space_group_name_Hall '-R 3 2"c'
_symmetry_space_group_name_H-M 'R -3 c :H'
_atom_sites_solution_hydrogens geom
_atom_sites_solution_primary direct
_audit_creation_date 2013-10-27
_audit_creation_method
;
Olex2 1.2
(compiled 2013.09.17 svn.r2790 for OlexSys, GUI svn.r4601)
;
_cell_angle_alpha 90
_cell_angle_beta 90
_cell_angle_gamma 120
_cell_formula_units_Z 24
_cell_length_a 34.2470(4)
_cell_length_b 34.2470(4)
_cell_length_c 103.0464(12)
_cell_measurement_reflns_used 44748
_cell_measurement_temperature 100(2)
_cell_measurement_theta_max 27.2110
_cell_measurement_theta_min 1.7710
_cell_volume 104667(2)
_computing_cell_refinement
;
CrysAlisPro, Agilent Technologies,
Version 1.171.36.28 (release 01-02-2013 CrysAlis171 .NET)
(compiled Feb  1 2013,16:14:44)
;
_computing_data_collection
;
CrysAlisPro, Agilent Technologies,
Version 1.171.36.28 (release 01-02-2013 CrysAlis171 .NET)
(compiled Feb  1 2013,16:14:44)
;
_computing_data_reduction
;
CrysAlisPro, Agilent Technologies,
Version 1.171.36.28 (release 01-02-2013 CrysAlis171 .NET)
(compiled Feb  1 2013,16:14:44)
;
_computing_molecular_graphics
;
O. V. Dolomanov, L. J. Bourhis, R. J. Gildea, J. A. K. Howard and H. Puschmann,
OLEX2: a complete structure solution, refinement and analysis program.
J. Appl. Cryst. (2009). 42, 339-341.
;
_computing_publication_material
;
O. V. Dolomanov, L. J. Bourhis, R. J. Gildea, J. A. K. Howard and H. Puschmann,
OLEX2: a complete structure solution, refinement and analysis program.
J. Appl. Cryst. (2009). 42, 339-341.
;
_computing_structure_refinement
;
SHELX, G.M. Sheldrick, Acta Cryst.
(2008). A64, 112-122
;
_computing_structure_solution
;
SHELX, G.M. Sheldrick, Acta Cryst.
(2008). A64, 112-122
;
_diffrn_ambient_temperature 100.0
_diffrn_measured_fraction_theta_full 0.9993
_diffrn_measured_fraction_theta_max 0.9469
_diffrn_measurement_details
;
  1 omega  -60.00  115.00   1.0000    1.0000
omega____ theta____ kappa____ phi______ frames
    -       30.0000    0.0000    0.0000 175

  2 omega  -60.00   60.00   1.0000    1.0000
omega____ theta____ kappa____ phi______ frames
    -       30.0000  -50.0000    0.0000 120

  3 omega  -60.00   60.00   1.0000    1.0000
omega____ theta____ kappa____ phi______ frames
    -       30.0000  -50.0000  120.0000 120

  4 omega  -60.00   60.00   1.0000    1.0000
omega____ theta____ kappa____ phi______ frames
    -       30.0000  -50.0000  240.0000 120
;
_diffrn_measurement_device_type 'dtrek-CrysAlisPro-abstract goniometer imported rigaku-d*trek images'
_diffrn_measurement_method '\w scans'
_diffrn_orient_matrix_UB_11 -0.0170350667
_diffrn_orient_matrix_UB_12 0.0047318667
_diffrn_orient_matrix_UB_13 0.0011251667
_diffrn_orient_matrix_UB_21 -0.0024357333
_diffrn_orient_matrix_UB_22 0.0015221333
_diffrn_orient_matrix_UB_23 -0.0065847667
_diffrn_orient_matrix_UB_31 -0.0156043333
_diffrn_orient_matrix_UB_32 -0.0226918667
_diffrn_orient_matrix_UB_33 -0.0002073667
_diffrn_radiation_monochromator synchrotron
_diffrn_radiation_type synchrotron
_diffrn_radiation_wavelength 0.6889
_diffrn_reflns_av_R_equivalents 0.0999
_diffrn_reflns_av_unetI/netI 0.0363
_diffrn_reflns_Laue_measured_fraction_full 0.999
_diffrn_reflns_Laue_measured_fraction_max 0.999
_diffrn_reflns_limit_h_max 41
_diffrn_reflns_limit_h_min -42
_diffrn_reflns_limit_k_max 42
_diffrn_reflns_limit_k_min -42
_diffrn_reflns_limit_l_max 128
_diffrn_reflns_limit_l_min -128
_diffrn_reflns_number 313308
_diffrn_reflns_point_group_measured_fraction_full 0.999
_diffrn_reflns_point_group_measured_fraction_max 0.999
_diffrn_reflns_theta_full 24.415
_diffrn_reflns_theta_max 25.503
_diffrn_reflns_theta_min 1.628
_diffrn_source synchrotron
_exptl_absorpt_coefficient_mu 2.643
_exptl_absorpt_correction_T_max 1.00000
_exptl_absorpt_correction_T_min 0.49136
_exptl_absorpt_correction_type multi-scan
_exptl_absorpt_process_details
;
CrysAlisPro, Agilent Technologies,
Version 1.171.36.28 (release 01-02-2013 CrysAlis171 .NET)
(compiled Feb  1 2013,16:14:44)
Empirical absorption correction using spherical harmonics,
 implemented in SCALE3 ABSPACK scaling algorithm.
;
_exptl_crystal_colour 'clear ? brown'
_exptl_crystal_colour_lustre clear
_exptl_crystal_colour_primary brown
_exptl_crystal_density_diffrn 1.590
_exptl_crystal_description irregular
_exptl_crystal_F_000 50496
_exptl_crystal_size_max 0.3
_exptl_crystal_size_mid 0.2
_exptl_crystal_size_min 0.1
_refine_diff_density_max 3.000
_refine_diff_density_min -2.089
_refine_diff_density_rms 0.178
_refine_ls_extinction_method none
_refine_ls_goodness_of_fit_ref 1.066
_refine_ls_hydrogen_treatment constr
_refine_ls_matrix_type full
_refine_ls_number_parameters 1210
_refine_ls_number_reflns 23800
_refine_ls_number_restraints 265
_refine_ls_restrained_S_all 1.072
_refine_ls_R_factor_all 0.1296
_refine_ls_R_factor_gt 0.0993
_refine_ls_shift/su_max 0.004
_refine_ls_shift/su_mean 0.000
_refine_ls_structure_factor_coef Fsqd
_refine_ls_weighting_details 'w=1/[\s^2^(Fo^2^)+(0.1914P)^2^+1013.3559P] where P=(Fo^2^+2Fc^2^)/3'
_refine_ls_weighting_scheme calc
_refine_ls_wR_factor_gt 0.2927
_refine_ls_wR_factor_ref 0.3327
_reflns_Friedel_coverage 0.000
_reflns_number_gt 15707
_reflns_number_total 23800
_reflns_threshold_expression 'I > 2\s(I)'
_cod_data_source_file ic402839q_si_001.cif
_cod_data_source_block Fe6Gd6P6_Hexyl
_cod_original_cell_volume 104667(3)
_cod_database_code 4337625
_shelx_space_group_comment
;
The symmetry employed for this shelxl refinement is uniquely defined
by the following loop, which should always be used as a source of
symmetry information in preference to the above space-group names.
They are only intended as comments.
;

loop_
_space_group_symop_operation_xyz
'x, y, z'
'-y, x-y, z'
'y, x, -z+1/2'
'-x+y, -x, z'
'x-y, -y, -z+1/2'
'-x, -x+y, -z+1/2'
'x+2/3, y+1/3, z+1/3'
'-y+2/3, x-y+1/3, z+1/3'
'y+2/3, x+1/3, -z+5/6'
'-x+y+2/3, -x+1/3, z+1/3'
'x-y+2/3, -y+1/3, -z+5/6'
'-x+2/3, -x+y+1/3, -z+5/6'
'x+1/3, y+2/3, z+2/3'
'-y+1/3, x-y+2/3, z+2/3'
'y+1/3, x+2/3, -z+7/6'
'-x+y+1/3, -x+2/3, z+2/3'
'x-y+1/3, -y+2/3, -z+7/6'
'-x+1/3, -x+y+2/3, -z+7/6'
'-x, -y, -z'
'y, -x+y, -z'
'-y, -x, z-1/2'
'x-y, x, -z'
'-x+y, y, z-1/2'
'x, x-y, z-1/2'
'-x+2/3, -y+1/3, -z+1/3'
'y+2/3, -x+y+1/3, -z+1/3'
'-y+2/3, -x+1/3, z-1/6'
'x-y+2/3, x+1/3, -z+1/3'
'-x+y+2/3, y+1/3, z-1/6'
'x+2/3, x-y+1/3, z-1/6'
'-x+1/3, -y+2/3, -z+2/3'
'y+1/3, -x+y+2/3, -z+2/3'
'-y+1/3, -x+2/3, z+1/6'
'x-y+1/3, x+2/3, -z+2/3'
'-x+y+1/3, y+2/3, z+1/6'
'x+1/3, x-y+2/3, z+1/6'

loop_
_atom_site_label
_atom_site_type_symbol
_atom_site_fract_x
_atom_site_fract_y
_atom_site_fract_z
_atom_site_U_iso_or_equiv
_atom_site_adp_type
_atom_site_occupancy
_atom_site_symmetry_multiplicity
_atom_site_calc_flag
_atom_site_refinement_flags_posn
_atom_site_refinement_flags_adp
_atom_site_refinement_flags_occupancy
_atom_site_disorder_assembly
_atom_site_disorder_group
Gd1A Gd 0.47420(2) 0.58373(2) 0.50750(2) 0.0847(2) Uani 1 1 d . . . . .
Gd1B Gd 0.31312(2) 0.56265(2) 0.65592(2) 0.0734(2) Uani 1 1 d . . . . .
Gd2A Gd 0.58565(2) 0.60446(2) 0.48920(2) 0.0844(2) Uani 1 1 d . . . . .
Gd3A Gd 0.60365(2) 0.52573(2) 0.51398(2) 0.0849(2) Uani 1 1 d . . . . .
Fe1A Fe 0.47379(7) 0.55327(7) 0.54129(2) 0.0925(5) Uani 1 1 d . . . . .
Fe1B Fe 0.32124(8) 0.60592(6) 0.62341(2) 0.0898(5) Uani 1 1 d . . . . .
Fe2A Fe 0.44175(6) 0.44460(6) 0.54308(2) 0.0918(5) Uani 1 1 d . . . . .
Fe3A Fe 0.55021(5) 0.52123(7) 0.54499(2) 0.0865(5) Uani 1 1 d . . . . .
P1A P 0.60291(15) 0.51885(18) 0.47822(4) 0.1178(14) Uani 1 1 d . . . . .
P1B P 0.40941(13) 0.64771(15) 0.64192(3) 0.0990(11) Uani 1 1 d . . . . .
P2A P 0.51546(14) 0.42975(14) 0.52749(4) 0.1035(11) Uani 1 1 d . . . . .
P3A P 0.56784(16) 0.59968(15) 0.52445(4) 0.1120(13) Uani 1 1 d . . . . .
O1A O 0.4890(2) 0.5065(2) 0.54165(6) 0.0721(17) Uani 1 1 d . . . . .
O1B O 0.3333 0.6667 0.62477(9) 0.060(2) Uani 1 3 d S T P A .
O1PA O 0.4685(3) 0.4206(3) 0.53019(14) 0.136(5) Uani 1 1 d . . . . .
O1PB O 0.3626(3) 0.6110(3) 0.63780(9) 0.097(3) Uani 1 1 d . . . . .
O2A O 0.3926(5) 0.3806(4) 0.54600(13) 0.154(4) Uani 1 1 d . U . . .
O2B O 0.2571(6) 0.5840(7) 0.61398(17) 0.113(8) Uani 0.490(7) 1 d D . P A 2
O2PA O 0.5497(3) 0.4772(3) 0.53166(13) 0.117(4) Uani 1 1 d . . . . .
O2PB O 0.3989(6) 0.6254(6) 0.65622(13) 0.086(5) Uani 0.510(7) 1 d . . P A 1
O3A O 0.3635(8) 0.3529(8) 0.5266(2) 0.105(7) Uani 0.490(7) 1 d . U P A 2
O3B O 0.2613(6) 0.6453(6) 0.60683(17) 0.092(3) Uani 0.490(7) 1 d D U P A 2
O3PA O 0.4990(7) 0.4131(7) 0.51287(19) 0.112(7) Uani 0.490(7) 1 d . . P A 2
O3PB O 0.4241(7) 0.6708(7) 0.65584(14) 0.096(5) Uani 0.490(7) 1 d . . P A 2
O4A O 0.3802(7) 0.3435(7) 0.5271(2) 0.095(5) Uani 0.510(7) 1 d . U P A 1
O4B O 0.2875(8) 0.5936(7) 0.6071(2) 0.128(9) Uani 0.510(7) 1 d D . P A 1
O4PA O 0.5409(6) 0.4421(7) 0.51376(18) 0.112(7) Uani 0.510(7) 1 d . . P A 1
O5A O 0.4566(8) 0.4367(8) 0.5611(2) 0.110(7) Uani 0.490(7) 1 d . . P A 2
O5B O 0.2427(6) 0.6169(7) 0.61289(16) 0.092(3) Uani 0.510(7) 1 d D U P A 1
O5PA O 0.5768(3) 0.5648(3) 0.52977(13) 0.126(4) Uani 1 1 d . . . . .
O6A O 0.5302(10) 0.4665(11) 0.5574(2) 0.109(7) Uani 0.490(7) 1 d . . P A 2
O6B O 0.3159(8) 0.5186(8) 0.6396(2) 0.098(7) Uani 0.510(7) 1 d . . P A 1
O6PA O 0.5201(3) 0.5891(4) 0.52751(12) 0.123(4) Uani 1 1 d . . . . .
O7A O 0.4777(6) 0.4287(6) 0.55584(17) 0.087(5) Uani 0.510(7) 1 d . . P A 1
O7B O 0.2945(7) 0.5372(7) 0.62181(19) 0.089(5) Uani 0.510(7) 1 d . . P A 1
O7PA O 0.5877(7) 0.5954(7) 0.51133(17) 0.112(6) Uani 0.510(7) 1 d . . P A 1
O8A O 0.5398(7) 0.4932(7) 0.5620(2) 0.094(6) Uani 0.510(7) 1 d . . P A 1
O8B O 0.3226(8) 0.5471(6) 0.6199(2) 0.094(6) Uani 0.490(7) 1 d . . P A 2
O8PA O 0.5561(6) 0.6055(11) 0.50960(18) 0.153(12) Uani 0.490(7) 1 d . . P A 2
O9A O 0.5598(7) 0.5561(8) 0.5610(2) 0.106(6) Uani 0.510(7) 1 d . . P A 1
O9B O 0.2899(7) 0.5100(7) 0.6411(2) 0.085(5) Uani 0.490(7) 1 d . . P A 2
O9PA O 0.5961(12) 0.4999(9) 0.4931(2) 0.154(11) Uani 0.490(7) 1 d . . P A 2
O10A O 0.5282(11) 0.5967(7) 0.5527(2) 0.118(8) Uani 0.510(7) 1 d . . P A 1
O10B O 0.3533(5) 0.5264(4) 0.66238(14) 0.140(4) Uani 1 1 d . U . . .
O10P O 0.6090(8) 0.5428(7) 0.49179(16) 0.116(7) Uani 0.510(7) 1 d . . P A 1
O11A O 0.5644(5) 0.5795(7) 0.55496(19) 0.078(4) Uani 0.490(7) 1 d . . P A 2
O11B O 0.4111(5) 0.5764(5) 0.67386(16) 0.169(5) Uani 1 1 d . U . . .
O11P O 0.5682(3) 0.4714(4) 0.47438(12) 0.134(4) Uani 1 1 d . . . . .
O12A O 0.5001(7) 0.5790(7) 0.55837(18) 0.086(5) Uani 0.490(7) 1 d . . P A 2
O12B O 0.3461(7) 0.6354(6) 0.66645(19) 0.099(5) Uani 0.5 1 d . . P A .
O12P O 0.5931(3) 0.5535(3) 0.47262(11) 0.119(3) Uani 1 1 d . . . . .
O13A O 0.3992(7) 0.4661(8) 0.5521(2) 0.105(5) Uani 0.490(7) 1 d . . P A 2
O14A O 0.4388(8) 0.5372(9) 0.55717(18) 0.105(5) Uani 0.490(7) 1 d . . P A 2
O15A O 0.4138(7) 0.5158(8) 0.5517(2) 0.105(5) Uani 0.510(7) 1 d . . P A 1
O16A O 0.4122(7) 0.4513(8) 0.55855(19) 0.105(5) Uani 0.510(7) 1 d . . P A 1
O17A O 0.4572(6) 0.6018(5) 0.54138(12) 0.163(6) Uani 1 1 d . . . . .
O18A O 0.4702(12) 0.6346(8) 0.5229(3) 0.141(13) Uani 0.510(7) 1 d . . P A 1
O19A O 0.4464(10) 0.6130(9) 0.5209(2) 0.107(7) Uani 0.490(7) 1 d . . P A 2
O20A O 0.6475(4) 0.5373(5) 0.53179(14) 0.147(5) Uani 1 1 d . . . . .
O21A O 0.6134(4) 0.5393(5) 0.54948(14) 0.153(4) Uani 1 1 d . U . . .
O22A O 0.6689(4) 0.5916(5) 0.50965(13) 0.143(4) Uani 1 1 d . U . . .
O23A O 0.6600(5) 0.6366(5) 0.49586(17) 0.165(3) Uani 1 1 d . U . . .
O24A O 0.5174(5) 0.6585(5) 0.50109(16) 0.165(3) Uani 1 1 d . U . . .
O25A O 0.5806(5) 0.6694(5) 0.49107(16) 0.165(3) Uani 1 1 d . U . . .
O26A O 0.4082(5) 0.5790(5) 0.50077(16) 0.165(3) Uani 1 1 d . U . . .
O27A O 0.3654(6) 0.5197(6) 0.48789(18) 0.177(6) Uani 1 1 d . U . . .
O28A O 0.4845(6) 0.4514(7) 0.5012(2) 0.107(6) Uani 0.5 1 d . . P . .
O29A O 0.5329(7) 0.4885(8) 0.5008(3) 0.123(7) Uani 0.5 1 d . . P A .
O30A O 0.5502(8) 0.5347(8) 0.50078(18) 0.110(6) Uani 0.5 1 d . . P A .
O86 O 0.2767(3) 0.5833(3) 0.63839(12) 0.119(4) Uani 1 1 d . . . . .
C1A C 0.4038(6) 0.4879(9) 0.55931(15) 0.130(7) Uani 1 1 d . . . . .
C1B C 0.2586(6) 0.6060(6) 0.60424(15) 0.135(8) Uani 1 1 d D . . . .
C1C C 0.3361(8) 0.3063(7) 0.5461(3) 0.171(9) Uani 1 1 d . . . . .
C1PA C 0.5198(8) 0.3882(7) 0.5348(2) 0.156(8) Uani 1 1 d D . . . .
H1PA H 0.4992 0.3794 0.5421 0.187 Uiso 1 1 calc R U . . .
H1PB H 0.5060 0.3632 0.5287 0.187 Uiso 1 1 calc R U . . .
C1PB C 0.4528(5) 0.6387(4) 0.63595(17) 0.104(4) Uani 1 1 d . . . . .
H1PC H 0.4669 0.6584 0.6286 0.124 Uiso 1 1 calc R U . . .
H1PD H 0.4756 0.6473 0.6426 0.124 Uiso 1 1 calc R U . . .
C2PB C 0.4375(7) 0.5910(6) 0.63188(19) 0.135(6) Uani 1 1 d . . . . .
H2PC H 0.4157 0.5827 0.6249 0.163 Uiso 1 1 calc R U . . .
H2PD H 0.4225 0.5711 0.6391 0.163 Uiso 1 1 calc R U . . .
C3PB C 0.4767(5) 0.5843(5) 0.6272(2) 0.120(5) Uani 1 1 d . . . . .
H3PC H 0.4933 0.6062 0.6205 0.144 Uiso 1 1 calc R U . . .
H3PD H 0.4971 0.5901 0.6344 0.144 Uiso 1 1 calc R U . . .
C4PB C 0.4618(11) 0.5383(11) 0.6221(4) 0.243(6) Uani 1 1 d D U . . .
H4PC H 0.4443 0.5337 0.6142 0.292 Uiso 1 1 calc R U . . .
H4PD H 0.4423 0.5161 0.6284 0.292 Uiso 1 1 calc R U . . .
C5PB C 0.5011(9) 0.5312(11) 0.6191(4) 0.243(6) Uani 1 1 d D . . . .
H5PC H 0.5172 0.5339 0.6271 0.292 Uiso 1 1 calc R U . . .
H5PD H 0.5216 0.5551 0.6133 0.292 Uiso 1 1 calc R U . . .
C6PB C 0.4879(16) 0.4859(15) 0.6128(6) 0.453(18) Uani 1 1 d D . . . .
H6PD H 0.4972 0.4905 0.6039 0.679 Uiso 1 1 calc R U . . .
H6PE H 0.4558 0.4667 0.6133 0.679 Uiso 1 1 calc R U . . .
H6PF H 0.5024 0.4721 0.6174 0.679 Uiso 1 1 calc R U . . .
C2A C 0.3743(5) 0.4792(7) 0.57148(14) 0.121(5) Uani 1 1 d . . . . .
C2B C 0.2319(7) 0.5816(7) 0.59230(18) 0.142(7) Uani 1 1 d . . . . .
C2PA C 0.5605(9) 0.3865(12) 0.5401(5) 0.340(11) Uani 1 1 d D U . . .
H2PA H 0.5757 0.4108 0.5463 0.408 Uiso 1 1 calc R U . . .
H2PB H 0.5813 0.3922 0.5330 0.408 Uiso 1 1 calc R U . . .
C3A C 0.3422(8) 0.4305(8) 0.5740(2) 0.185(10) Uani 1 1 d . . . . .
H3AA H 0.3202 0.4186 0.5672 0.278 Uiso 1 1 calc R U . . .
H3AB H 0.3272 0.4273 0.5821 0.278 Uiso 1 1 calc R U . . .
H3AC H 0.3584 0.4144 0.5743 0.278 Uiso 1 1 calc R U . . .
C3B C 0.2411(12) 0.5447(11) 0.5887(4) 0.269(5) Uani 1 1 d . . . . .
H3BA H 0.2724 0.5574 0.5866 0.403 Uiso 1 1 calc R U . . .
H3BB H 0.2229 0.5285 0.5814 0.403 Uiso 1 1 calc R U . . .
H3BC H 0.2339 0.5245 0.5960 0.403 Uiso 1 1 calc R U . . .
C3PA C 0.5503(10) 0.3423(12) 0.5467(5) 0.340(11) Uani 1 1 d D U . . .
H3PA H 0.5364 0.3178 0.5404 0.408 Uiso 1 1 calc R U . . .
H3PB H 0.5292 0.3359 0.5537 0.408 Uiso 1 1 calc R U . . .
C4A C 0.3456(9) 0.5030(10) 0.5685(2) 0.210(12) Uani 1 1 d . . . . .
H4AA H 0.3656 0.5348 0.5675 0.315 Uiso 1 1 calc R U . . .
H4AB H 0.3252 0.4976 0.5755 0.315 Uiso 1 1 calc R U . . .
H4AC H 0.3288 0.4909 0.5606 0.315 Uiso 1 1 calc R U . . .
C4B C 0.2419(12) 0.6145(11) 0.5824(4) 0.269(5) Uani 1 1 d . . . . .
H4BA H 0.2341 0.6363 0.5853 0.403 Uiso 1 1 calc R U . . .
H4BB H 0.2249 0.5999 0.5747 0.403 Uiso 1 1 calc R U . . .
H4BC H 0.2735 0.6295 0.5804 0.403 Uiso 1 1 calc R U . . .
C5A C 0.4066(7) 0.5014(10) 0.58256(17) 0.214(14) Uani 1 1 d . . . . .
H5AA H 0.4280 0.4910 0.5828 0.322 Uiso 1 1 calc R U . . .
H5AB H 0.3902 0.4938 0.5906 0.322 Uiso 1 1 calc R U . . .
H5AC H 0.4223 0.5335 0.5814 0.322 Uiso 1 1 calc R U . . .
C5B C 0.1860(12) 0.5653(11) 0.5937(4) 0.269(5) Uani 1 1 d . . . . .
H5BA H 0.1748 0.5453 0.6010 0.403 Uiso 1 1 calc R U . . .
H5BB H 0.1706 0.5492 0.5860 0.403 Uiso 1 1 calc R U . . .
H5BC H 0.1807 0.5900 0.5950 0.403 Uiso 1 1 calc R U . . .
C6 C 0.3673(12) 0.2921(11) 0.5522(4) 0.269(5) Uani 1 1 d . . . . .
H6A H 0.3838 0.2871 0.5455 0.403 Uiso 1 1 calc R U . . .
H6B H 0.3499 0.2648 0.5570 0.403 Uiso 1 1 calc R U . . .
H6C H 0.3881 0.3155 0.5579 0.403 Uiso 1 1 calc R U . . .
C6A C 0.5024(8) 0.4494(6) 0.56379(17) 0.115(5) Uani 1 1 d . . . . .
C6B C 0.2983(7) 0.5089(5) 0.62812(17) 0.124(6) Uani 1 1 d . . . . .
C7A C 0.5050(6) 0.4310(6) 0.57722(15) 0.118(5) Uani 1 1 d D U . . .
C7B C 0.2844(5) 0.4668(5) 0.62164(14) 0.099(4) Uani 1 1 d . . . . .
C7PA C 0.6048(5) 0.6549(6) 0.53007(18) 0.134(6) Uani 1 1 d D . . . .
H7PA H 0.6100 0.6747 0.5227 0.161 Uiso 1 1 calc R U . . .
H7PB H 0.5878 0.6614 0.5364 0.161 Uiso 1 1 calc R U . . .
C8PA C 0.6440(12) 0.6683(12) 0.5353(5) 0.340(11) Uani 1 1 d D U . . .
H8PA H 0.6635 0.6654 0.5290 0.408 Uiso 1 1 calc R U . . .
H8PB H 0.6406 0.6491 0.5426 0.408 Uiso 1 1 calc R U . . .
C9PA C 0.6693(12) 0.7246(12) 0.5405(5) 0.340(11) Uani 1 1 d D U . . .
H9PA H 0.6514 0.7293 0.5470 0.408 Uiso 1 1 calc R U . . .
H9PB H 0.6768 0.7457 0.5334 0.408 Uiso 1 1 calc R U . . .
C10P C 0.7180(9) 0.7256(9) 0.5474(3) 0.243(6) Uani 1 1 d D . . . .
H10A H 0.7102 0.7051 0.5547 0.292 Uiso 1 1 calc R U . . .
H10B H 0.7345 0.7189 0.5410 0.292 Uiso 1 1 calc R U . . .
C11P C 0.7442(9) 0.7756(9) 0.5517(3) 0.243(6) Uani 1 1 d D . . . .
H11A H 0.7741 0.7828 0.5544 0.292 Uiso 1 1 calc R U . . .
H11B H 0.7476 0.7945 0.5443 0.292 Uiso 1 1 calc R U . . .
C12P C 0.7217(18) 0.7875(15) 0.5628(5) 0.453(18) Uani 1 1 d D . . . .
H12A H 0.6966 0.7894 0.5595 0.679 Uiso 1 1 calc R U . . .
H12B H 0.7432 0.8159 0.5666 0.679 Uiso 1 1 calc R U . . .
H12C H 0.7113 0.7645 0.5694 0.679 Uiso 1 1 calc R U . . .
C8 C 0.3684(6) 0.3471(6) 0.53863(16) 0.135(7) Uani 1 1 d . . . . .
C8A C 0.5259(13) 0.4022(11) 0.5757(4) 0.295(18) Uani 1 1 d D U . . .
H8AA H 0.5095 0.3794 0.5693 0.442 Uiso 1 1 calc R U . . .
H8AB H 0.5249 0.3881 0.5839 0.442 Uiso 1 1 calc R U . . .
H8AC H 0.5567 0.4205 0.5730 0.442 Uiso 1 1 calc R U . . .
C8B C 0.2783(8) 0.4298(5) 0.6320(2) 0.159(8) Uani 1 1 d . . . . .
H8BA H 0.3063 0.4394 0.6365 0.238 Uiso 1 1 calc R U . . .
H8BB H 0.2691 0.4017 0.6277 0.238 Uiso 1 1 calc R U . . .
H8BC H 0.2556 0.4259 0.6382 0.238 Uiso 1 1 calc R U . . .
C9A C 0.4604(10) 0.3963(10) 0.5814(3) 0.222(12) Uani 1 1 d . U . . .
H9AA H 0.4407 0.4087 0.5817 0.333 Uiso 1 1 calc R U . . .
H9AB H 0.4624 0.3857 0.5898 0.333 Uiso 1 1 calc R U . . .
H9AC H 0.4487 0.3717 0.5753 0.333 Uiso 1 1 calc R U . . .
C9B C 0.3199(8) 0.4712(8) 0.6121(2) 0.186(9) Uani 1 1 d . U . . .
H9BA H 0.3246 0.4935 0.6057 0.279 Uiso 1 1 calc R U . . .
H9BB H 0.3101 0.4427 0.6080 0.279 Uiso 1 1 calc R U . . .
H9BC H 0.3477 0.4803 0.6167 0.279 Uiso 1 1 calc R U . . .
C10A C 0.5277(10) 0.4682(8) 0.5867(2) 0.216(11) Uani 1 1 d D U . . .
H10C H 0.5567 0.4902 0.5834 0.324 Uiso 1 1 calc R U . . .
H10D H 0.5316 0.4565 0.5948 0.324 Uiso 1 1 calc R U . . .
H10E H 0.5097 0.4821 0.5881 0.324 Uiso 1 1 calc R U . . .
C10B C 0.2419(9) 0.4528(9) 0.6150(3) 0.209(11) Uani 1 1 d . U . . .
H10F H 0.2203 0.4518 0.6212 0.314 Uiso 1 1 calc R U . . .
H10G H 0.2309 0.4234 0.6113 0.314 Uiso 1 1 calc R U . . .
H10H H 0.2464 0.4740 0.6083 0.314 Uiso 1 1 calc R U . . .
C11A C 0.5451(8) 0.5901(5) 0.56110(16) 0.125(7) Uani 1 1 d . . . . .
C11B C 0.3873(6) 0.5394(4) 0.66752(13) 0.096(4) Uani 1 1 d . . . . .
C12A C 0.5647(6) 0.6201(5) 0.57337(12) 0.113(5) Uani 1 1 d . . . . .
C12B C 0.4066(5) 0.5110(6) 0.66822(14) 0.111(5) Uani 1 1 d . . . . .
C13A C 0.6099(8) 0.6322(11) 0.5750(3) 0.26(2) Uani 1 1 d . . . . .
H13A H 0.6124 0.6055 0.5752 0.383 Uiso 1 1 calc R U . . .
H13B H 0.6210 0.6483 0.5830 0.383 Uiso 1 1 calc R U . . .
H13C H 0.6273 0.6510 0.5679 0.383 Uiso 1 1 calc R U . . .
C13B C 0.3992(9) 0.4933(8) 0.6812(2) 0.177(9) Uani 1 1 d . . . . .
H13F H 0.4132 0.5177 0.6873 0.265 Uiso 1 1 calc R U . . .
H13G H 0.4120 0.4741 0.6821 0.265 Uiso 1 1 calc R U . . .
H13H H 0.3674 0.4762 0.6829 0.265 Uiso 1 1 calc R U . . .
C13P C 0.6569(5) 0.5284(6) 0.4734(2) 0.146(7) Uani 1 1 d D . . . .
H13D H 0.6686 0.5188 0.4805 0.175 Uiso 1 1 calc R U . . .
H13E H 0.6520 0.5079 0.4662 0.175 Uiso 1 1 calc R U . . .
C14P C 0.6894(10) 0.5683(9) 0.4698(3) 0.202(11) Uani 1 1 d D . . . .
H14A H 0.6968 0.5894 0.4769 0.242 Uiso 1 1 calc R U . . .
H14B H 0.6793 0.5789 0.4625 0.242 Uiso 1 1 calc R U . . .
C15P C 0.7376(9) 0.5662(10) 0.4653(4) 0.260(17) Uani 1 1 d D . . . .
H15A H 0.7317 0.5447 0.4584 0.311 Uiso 1 1 calc R U . . .
H15B H 0.7518 0.5604 0.4725 0.311 Uiso 1 1 calc R U . . .
C16P C 0.7688(9) 0.6233(10) 0.4598(3) 0.243(6) Uani 1 1 d D . . . .
H16A H 0.7550 0.6286 0.4522 0.292 Uiso 1 1 calc R U . . .
H16B H 0.7728 0.6446 0.4666 0.292 Uiso 1 1 calc R U . . .
C17P C 0.8135(8) 0.6247(10) 0.4563(3) 0.243(6) Uani 1 1 d D . . . .
H17A H 0.8371 0.6559 0.4553 0.292 Uiso 1 1 calc R U . . .
H17B H 0.8220 0.6121 0.4635 0.292 Uiso 1 1 calc R U . . .
C18P C 0.8107(16) 0.5985(18) 0.4437(4) 0.453(18) Uani 1 1 d D . . . .
H18A H 0.8151 0.6172 0.4363 0.679 Uiso 1 1 calc R U . . .
H18B H 0.7816 0.5718 0.4432 0.679 Uiso 1 1 calc R U . . .
H18C H 0.8337 0.5903 0.4439 0.679 Uiso 1 1 calc R U . . .
C14A C 0.5325(8) 0.5948(8) 0.5840(2) 0.193(10) Uani 1 1 d . U . . .
H14C H 0.5036 0.5913 0.5820 0.289 Uiso 1 1 calc R U . . .
H14D H 0.5434 0.6112 0.5920 0.289 Uiso 1 1 calc R U . . .
H14E H 0.5298 0.5656 0.5849 0.289 Uiso 1 1 calc R U . . .
C14B C 0.4582(8) 0.5497(12) 0.6677(3) 0.232(15) Uani 1 1 d . . . . .
H14F H 0.4642 0.5657 0.6596 0.348 Uiso 1 1 calc R U . . .
H14G H 0.4771 0.5364 0.6684 0.348 Uiso 1 1 calc R U . . .
H14H H 0.4645 0.5703 0.6748 0.348 Uiso 1 1 calc R U . . .
C15A C 0.5616(11) 0.6604(8) 0.5720(3) 0.229(15) Uani 1 1 d . . . . .
H15C H 0.5783 0.6769 0.5645 0.344 Uiso 1 1 calc R U . . .
H15D H 0.5737 0.6789 0.5796 0.344 Uiso 1 1 calc R U . . .
H15E H 0.5305 0.6523 0.5710 0.344 Uiso 1 1 calc R U . . .
C15B C 0.3940(8) 0.4802(9) 0.6570(2) 0.169(9) Uani 1 1 d . . . . .
H15F H 0.3618 0.4611 0.6567 0.254 Uiso 1 1 calc R U . . .
H15G H 0.4079 0.4619 0.6578 0.254 Uiso 1 1 calc R U . . .
H15H H 0.4041 0.4975 0.6491 0.254 Uiso 1 1 calc R U . . .
C16A C 0.6488(5) 0.5413(7) 0.54359(18) 0.128(6) Uani 1 1 d . . . . .
C17A C 0.6875(6) 0.5537(9) 0.5512(2) 0.154(8) Uani 1 1 d . . . . .
C18 C 0.3081(12) 0.2653(10) 0.5365(4) 0.269(5) Uani 1 1 d . . . . .
H18D H 0.3284 0.2624 0.5306 0.403 Uiso 1 1 calc R U . . .
H18E H 0.2874 0.2707 0.5316 0.403 Uiso 1 1 calc R U . . .
H18F H 0.2916 0.2379 0.5414 0.403 Uiso 1 1 calc R U . . .
C18A C 0.6702(10) 0.5159(10) 0.5618(3) 0.220(12) Uani 1 1 d . U . . .
H18G H 0.6454 0.5150 0.5664 0.330 Uiso 1 1 calc R U . . .
H18H H 0.6942 0.5222 0.5677 0.330 Uiso 1 1 calc R U . . .
H18I H 0.6605 0.4873 0.5576 0.330 Uiso 1 1 calc R U . . .
C19A C 0.7040(8) 0.5977(10) 0.5579(3) 0.227(16) Uani 1 1 d . . . . .
H19A H 0.7131 0.6212 0.5515 0.340 Uiso 1 1 calc R U . . .
H19B H 0.7293 0.6038 0.5633 0.340 Uiso 1 1 calc R U . . .
H19C H 0.6803 0.5966 0.5631 0.340 Uiso 1 1 calc R U . . .
C20A C 0.7251(6) 0.5542(11) 0.54393(19) 0.208(14) Uani 1 1 d . . . . .
H20A H 0.7154 0.5248 0.5405 0.312 Uiso 1 1 calc R U . . .
H20B H 0.7502 0.5627 0.5497 0.312 Uiso 1 1 calc R U . . .
H20C H 0.7340 0.5756 0.5370 0.312 Uiso 1 1 calc R U . . .
C21A C 0.4559(11) 0.6281(8) 0.53397(18) 0.171(10) Uani 1 1 d . . . . .
C22A C 0.4342(13) 0.6542(11) 0.53863(17) 0.189(12) Uani 1 1 d . . . . .
C23A C 0.4714(12) 0.6873(10) 0.5485(3) 0.218(13) Uani 1 1 d . . . . .
H23A H 0.4753 0.6701 0.5553 0.327 Uiso 1 1 calc R U . . .
H23B H 0.4621 0.7070 0.5523 0.327 Uiso 1 1 calc R U . . .
H23C H 0.4995 0.7050 0.5440 0.327 Uiso 1 1 calc R U . . .
C24 C 0.3022(12) 0.3190(11) 0.5529(4) 0.269(5) Uani 1 1 d . . . . .
H24A H 0.2811 0.2942 0.5581 0.403 Uiso 1 1 calc R U . . .
H24B H 0.2861 0.3254 0.5463 0.403 Uiso 1 1 calc R U . . .
H24C H 0.3188 0.3452 0.5582 0.403 Uiso 1 1 calc R U . . .
C24A C 0.3939(12) 0.6334(14) 0.5443(3) 0.26(2) Uani 1 1 d . . . . .
H24D H 0.3726 0.6100 0.5387 0.395 Uiso 1 1 calc R U . . .
H24E H 0.3842 0.6548 0.5460 0.395 Uiso 1 1 calc R U . . .
H24F H 0.3959 0.6203 0.5524 0.395 Uiso 1 1 calc R U . . .
C25A C 0.4405(12) 0.6911(10) 0.5273(4) 0.251(15) Uani 1 1 d . U . . .
H25A H 0.4720 0.7117 0.5260 0.377 Uiso 1 1 calc R U . . .
H25B H 0.4260 0.7075 0.5301 0.377 Uiso 1 1 calc R U . . .
H25C H 0.4271 0.6755 0.5194 0.377 Uiso 1 1 calc R U . . .
C26A C 0.6806(6) 0.6260(7) 0.50268(13) 0.118(5) Uani 1 1 d . . . . .
C27A C 0.7302(7) 0.6575(7) 0.50308(18) 0.137(6) Uani 1 1 d D . . . .
C28A C 0.7417(12) 0.6883(11) 0.5146(3) 0.269(17) Uani 1 1 d D U . . .
H28A H 0.7262 0.7051 0.5138 0.404 Uiso 1 1 calc R U . . .
H28B H 0.7736 0.7088 0.5148 0.404 Uiso 1 1 calc R U . . .
H28C H 0.7325 0.6708 0.5224 0.404 Uiso 1 1 calc R U . . .
C29A C 0.7484(8) 0.6832(9) 0.4910(2) 0.185(9) Uani 1 1 d D U . . .
H29A H 0.7428 0.6626 0.4839 0.278 Uiso 1 1 calc R U . . .
H29B H 0.7802 0.7032 0.4918 0.278 Uiso 1 1 calc R U . . .
H29C H 0.7338 0.7004 0.4892 0.278 Uiso 1 1 calc R U . . .
C30A C 0.7476(12) 0.6258(11) 0.5060(4) 0.292(19) Uani 1 1 d D U . . .
H30A H 0.7355 0.6111 0.5141 0.438 Uiso 1 1 calc R U . . .
H30B H 0.7799 0.6425 0.5064 0.438 Uiso 1 1 calc R U . . .
H30C H 0.7383 0.6037 0.4992 0.438 Uiso 1 1 calc R U . . .
C31A C 0.5553(6) 0.6804(6) 0.4968(2) 0.132(6) Uani 1 1 d . . . . .
C32A C 0.5735(7) 0.7290(7) 0.4952(2) 0.154(8) Uani 1 1 d D . . . .
C33A C 0.5564(11) 0.7475(10) 0.5054(3) 0.269(5) Uani 1 1 d D . . . .
H33A H 0.5242 0.7339 0.5046 0.403 Uiso 1 1 calc R U . . .
H33B H 0.5700 0.7796 0.5043 0.403 Uiso 1 1 calc R U . . .
H33C H 0.5638 0.7411 0.5138 0.403 Uiso 1 1 calc R U . . .
C34A C 0.5660(11) 0.7372(11) 0.4814(3) 0.269(5) Uani 1 1 d D . . . .
H34A H 0.5803 0.7259 0.4757 0.403 Uiso 1 1 calc R U . . .
H34B H 0.5786 0.7690 0.4800 0.403 Uiso 1 1 calc R U . . .
H34C H 0.5342 0.7220 0.4796 0.403 Uiso 1 1 calc R U . . .
C35A C 0.6231(8) 0.7450(10) 0.4974(3) 0.269(5) Uani 1 1 d D . . . .
H35A H 0.6271 0.7367 0.5059 0.403 Uiso 1 1 calc R U . . .
H35B H 0.6403 0.7772 0.4965 0.403 Uiso 1 1 calc R U . . .
H35C H 0.6331 0.7313 0.4911 0.403 Uiso 1 1 calc R U . . .
C36A C 0.3750(6) 0.5541(7) 0.49367(17) 0.121(6) Uani 1 1 d . . . . .
C37A C 0.3437(8) 0.5721(7) 0.4912(2) 0.146(7) Uani 1 1 d . . . . .
C38A C 0.3212(13) 0.5674(11) 0.5024(4) 0.269(5) Uani 1 1 d . . . . .
H38A H 0.3035 0.5359 0.5046 0.403 Uiso 1 1 calc R U . . .
H38B H 0.3017 0.5798 0.5014 0.403 Uiso 1 1 calc R U . . .
H38C H 0.3424 0.5830 0.5093 0.403 Uiso 1 1 calc R U . . .
C39A C 0.3156(12) 0.5556(11) 0.4823(4) 0.269(5) Uani 1 1 d . . . . .
H39A H 0.3310 0.5614 0.4741 0.403 Uiso 1 1 calc R U . . .
H39B H 0.2968 0.5690 0.4823 0.403 Uiso 1 1 calc R U . . .
H39C H 0.2974 0.5236 0.4835 0.403 Uiso 1 1 calc R U . . .
C40A C 0.3803(12) 0.6222(11) 0.4892(3) 0.269(5) Uani 1 1 d . . . . .
H40A H 0.3977 0.6336 0.4970 0.403 Uiso 1 1 calc R U . . .
H40B H 0.3662 0.6395 0.4871 0.403 Uiso 1 1 calc R U . . .
H40C H 0.3999 0.6244 0.4822 0.403 Uiso 1 1 calc R U . . .
C41A C 0.5000 0.5000 0.5000 0.142(10) Uani 1 2 d S . P A .
C6PA C 0.5331(14) 0.2759(16) 0.5638(5) 0.453(18) Uani 1 1 d D U . . .
H6PA H 0.5179 0.2541 0.5570 0.679 Uiso 1 1 calc R U . . .
H6PB H 0.5203 0.2951 0.5645 0.679 Uiso 1 1 calc R U . . .
H6PC H 0.5298 0.2606 0.5719 0.679 Uiso 1 1 calc R U . . .
C4PA C 0.5937(10) 0.3452(13) 0.5520(4) 0.340(11) Uani 1 1 d D U . . .
H4PA H 0.6128 0.3467 0.5448 0.408 Uiso 1 1 calc R U . . .
H4PB H 0.6102 0.3726 0.5571 0.408 Uiso 1 1 calc R U . . .
C5PA C 0.5827(12) 0.3041(14) 0.5605(4) 0.340(11) Uani 1 1 d D U . . .
H5PA H 0.5921 0.2853 0.5560 0.408 Uiso 1 1 calc R U . . .
H5PB H 0.5999 0.3144 0.5685 0.408 Uiso 1 1 calc R U . . .
C5 C 0.3333 0.6667 0.6667 0.114(12) Uani 1 6 d S T P . .

loop_
_atom_site_aniso_label
_atom_site_aniso_U_11
_atom_site_aniso_U_22
_atom_site_aniso_U_33
_atom_site_aniso_U_23
_atom_site_aniso_U_13
_atom_site_aniso_U_12
Gd1A 0.0791(4) 0.0906(4) 0.0785(4) 0.0012(3) -0.0008(3) 0.0380(3)
Gd1B 0.0742(3) 0.0817(4) 0.0702(3) 0.0070(2) 0.0021(2) 0.0434(3)
Gd2A 0.0844(4) 0.0826(4) 0.0804(4) -0.0047(3) -0.0013(3) 0.0374(3)
Gd3A 0.0778(4) 0.0947(4) 0.0828(4) -0.0004(3) 0.0051(3) 0.0435(3)
Fe1A 0.1145(14) 0.1029(13) 0.0691(9) -0.0001(9) -0.0064(9) 0.0610(11)
Fe1B 0.1410(16) 0.0778(10) 0.0570(8) -0.0085(7) -0.0156(9) 0.0595(11)
Fe2A 0.0859(11) 0.0862(11) 0.0654(9) -0.0105(8) 0.0017(8) 0.0148(9)
Fe3A 0.0702(9) 0.1063(13) 0.0722(9) -0.0084(8) 0.0023(7) 0.0361(9)
P1A 0.103(3) 0.147(4) 0.084(2) -0.009(2) -0.029(2) 0.048(3)
P1B 0.099(2) 0.144(3) 0.0755(18) -0.0110(19) -0.0213(17) 0.076(2)
P2A 0.107(3) 0.101(2) 0.096(2) -0.0287(19) 0.0096(19) 0.047(2)
P3A 0.119(3) 0.108(3) 0.083(2) 0.0228(19) 0.027(2) 0.038(2)
O1A 0.070(4) 0.085(4) 0.054(3) -0.001(3) 0.002(3) 0.033(4)
O1B 0.067(4) 0.067(4) 0.047(5) 0.000 0.000 0.0333(19)
O1PA 0.096(7) 0.099(7) 0.199(12) -0.075(8) -0.032(7) 0.039(6)
O1PB 0.089(6) 0.102(6) 0.119(7) 0.035(5) 0.014(5) 0.061(5)
O2A 0.145(8) 0.136(7) 0.122(7) -0.005(6) 0.002(6) 0.027(6)
O2B 0.061(10) 0.151(19) 0.099(15) -0.055(14) -0.017(9) 0.033(11)
O2PA 0.079(5) 0.076(5) 0.181(10) -0.006(6) 0.040(6) 0.028(4)
O2PB 0.100(11) 0.116(13) 0.052(7) 0.021(7) -0.004(7) 0.063(11)
O3A 0.108(10) 0.100(10) 0.109(10) -0.019(7) 0.007(8) 0.054(8)
O3B 0.084(6) 0.104(6) 0.082(6) 0.004(5) -0.014(5) 0.042(5)
O3PA 0.109(15) 0.100(13) 0.098(13) -0.053(11) -0.020(11) 0.030(12)
O3PB 0.115(13) 0.108(14) 0.054(8) -0.023(8) -0.029(8) 0.046(11)
O4A 0.089(9) 0.097(9) 0.098(9) -0.008(7) -0.018(7) 0.047(7)
O4B 0.18(2) 0.087(12) 0.087(13) -0.020(10) -0.070(16) 0.049(15)
O4PA 0.085(11) 0.119(14) 0.100(12) -0.036(11) 0.033(9) 0.026(11)
O5A 0.107(15) 0.141(18) 0.086(12) 0.038(12) 0.034(11) 0.064(14)
O5B 0.084(6) 0.104(6) 0.082(6) 0.004(5) -0.014(5) 0.042(5)
O5PA 0.100(7) 0.089(6) 0.183(11) 0.024(7) 0.059(7) 0.045(5)
O6A 0.122(18) 0.15(2) 0.063(11) 0.028(13) 0.015(12) 0.077(18)
O6B 0.117(17) 0.121(16) 0.081(11) 0.024(10) 0.035(13) 0.080(16)
O6PA 0.079(6) 0.110(7) 0.159(10) 0.044(7) -0.016(6) 0.032(5)
O7A 0.080(11) 0.079(10) 0.066(9) 0.005(8) -0.002(8) 0.014(8)
O7B 0.101(14) 0.083(13) 0.081(11) -0.020(9) 0.002(11) 0.045(12)
O7PA 0.114(15) 0.138(16) 0.076(10) 0.027(10) 0.033(10) 0.057(13)
O8A 0.096(12) 0.091(13) 0.077(11) -0.016(10) -0.011(9) 0.032(11)
O8B 0.114(16) 0.062(10) 0.093(12) 0.002(8) 0.033(13) 0.035(12)
O8PA 0.078(11) 0.31(3) 0.076(11) 0.096(16) 0.024(9) 0.105(17)
O9A 0.124(16) 0.111(16) 0.066(10) -0.016(10) -0.016(10) 0.045(13)
O9B 0.089(13) 0.081(11) 0.092(13) -0.006(9) -0.006(11) 0.048(12)
O9PA 0.27(3) 0.108(17) 0.079(13) -0.026(12) -0.019(16) 0.087(19)
O10A 0.18(2) 0.094(14) 0.059(11) -0.022(10) -0.004(13) 0.056(16)
O10B 0.163(8) 0.137(7) 0.142(7) -0.046(6) -0.038(6) 0.092(6)
O10P 0.150(17) 0.117(15) 0.062(9) -0.011(9) -0.032(10) 0.051(13)
O11A 0.060(8) 0.080(11) 0.075(11) -0.015(9) -0.008(8) 0.021(8)
O11B 0.175(9) 0.153(8) 0.184(9) -0.013(7) 0.010(7) 0.085(7)
O11P 0.094(6) 0.129(8) 0.141(9) 0.034(7) -0.037(6) 0.028(6)
O12A 0.104(14) 0.107(14) 0.059(9) -0.017(9) -0.023(9) 0.060(12)
O12B 0.110(14) 0.073(12) 0.103(12) -0.010(9) -0.002(9) 0.038(8)
O12P 0.102(7) 0.105(7) 0.136(8) -0.050(6) -0.045(6) 0.042(6)
O13A 0.088(9) 0.129(13) 0.079(10) -0.011(9) 0.014(8) 0.039(8)
O14A 0.117(14) 0.146(16) 0.064(9) -0.001(8) 0.003(7) 0.075(12)
O15A 0.117(14) 0.146(16) 0.064(9) -0.001(8) 0.003(7) 0.075(12)
O16A 0.088(9) 0.129(13) 0.079(10) -0.011(9) 0.014(8) 0.039(8)
O17A 0.276(18) 0.213(14) 0.101(8) 0.004(8) -0.005(9) 0.197(14)
O18A 0.20(3) 0.070(14) 0.13(2) -0.020(14) -0.07(2) 0.046(16)
O19A 0.16(2) 0.102(18) 0.077(12) 0.003(12) 0.018(14) 0.079(17)
O20A 0.084(7) 0.219(14) 0.132(10) -0.007(9) 0.020(6) 0.071(8)
O21A 0.124(7) 0.189(9) 0.131(7) -0.022(7) -0.007(6) 0.067(6)
O22A 0.138(7) 0.143(7) 0.138(7) 0.014(6) 0.000(6) 0.064(6)
O23A 0.161(4) 0.158(4) 0.175(5) 0.004(3) 0.007(4) 0.080(3)
O24A 0.161(4) 0.158(4) 0.175(5) 0.004(3) 0.007(4) 0.080(3)
O25A 0.161(4) 0.158(4) 0.175(5) 0.004(3) 0.007(4) 0.080(3)
O26A 0.161(4) 0.158(4) 0.175(5) 0.004(3) 0.007(4) 0.080(3)
O27A 0.173(9) 0.192(9) 0.186(10) -0.019(8) -0.018(7) 0.105(7)
O28A 0.094(13) 0.107(14) 0.121(15) -0.010(11) -0.006(11) 0.050(11)
O29A 0.102(14) 0.117(17) 0.15(2) -0.028(14) 0.009(13) 0.058(14)
O30A 0.130(16) 0.133(17) 0.079(11) 0.019(11) 0.023(11) 0.073(14)
O86 0.068(5) 0.098(6) 0.184(11) 0.055(7) -0.003(6) 0.037(5)
C1A 0.106(11) 0.22(2) 0.069(8) -0.030(11) 0.005(7) 0.083(13)
C1B 0.126(14) 0.140(15) 0.080(9) 0.017(10) -0.038(9) 0.020(11)
C1C 0.139(16) 0.112(14) 0.19(2) 0.013(14) -0.044(15) 0.008(12)
C1PA 0.21(2) 0.146(15) 0.151(16) -0.035(13) 0.011(16) 0.121(16)
C1PB 0.083(8) 0.084(8) 0.147(13) -0.012(8) -0.010(8) 0.044(7)
C2PB 0.148(15) 0.132(14) 0.135(14) 0.000(11) 0.034(12) 0.077(12)
C3PB 0.099(10) 0.116(12) 0.152(15) 0.016(10) 0.017(9) 0.058(9)
C4PB 0.242(9) 0.247(9) 0.252(10) -0.002(8) 0.030(8) 0.131(8)
C5PB 0.242(9) 0.247(9) 0.252(10) -0.002(8) 0.030(8) 0.131(8)
C6PB 0.45(2) 0.44(2) 0.47(3) -0.022(18) 0.034(18) 0.228(18)
C2A 0.102(10) 0.179(16) 0.080(8) 0.003(9) 0.028(8) 0.068(11)
C2B 0.133(14) 0.147(16) 0.096(10) -0.012(10) -0.043(10) 0.033(12)
C2PA 0.340(11) 0.340(11) 0.340(11) 0.001(4) 0.000(4) 0.170(6)
C3A 0.18(2) 0.19(2) 0.128(15) -0.016(14) 0.075(15) 0.055(17)
C3B 0.267(12) 0.191(9) 0.286(13) -0.030(9) -0.060(11) 0.067(8)
C3PA 0.340(11) 0.340(11) 0.340(11) 0.001(4) 0.000(4) 0.170(6)
C4A 0.19(2) 0.29(3) 0.17(2) -0.03(2) 0.062(18) 0.13(2)
C4B 0.267(12) 0.191(9) 0.286(13) -0.030(9) -0.060(11) 0.067(8)
C5A 0.151(17) 0.33(3) 0.086(11) -0.044(17) 0.037(12) 0.06(2)
C5B 0.267(12) 0.191(9) 0.286(13) -0.030(9) -0.060(11) 0.067(8)
C6 0.267(12) 0.191(9) 0.286(13) -0.030(9) -0.060(11) 0.067(8)
C6A 0.162(17) 0.117(13) 0.089(10) 0.005(10) 0.012(12) 0.086(13)
C6B 0.189(18) 0.093(10) 0.110(11) -0.010(9) -0.035(12) 0.087(12)
C7A 0.131(9) 0.114(8) 0.090(7) 0.005(6) -0.007(6) 0.047(7)
C7B 0.115(10) 0.088(8) 0.103(9) -0.005(7) -0.012(8) 0.057(8)
C7PA 0.096(10) 0.129(13) 0.129(13) 0.036(11) 0.026(9) 0.020(9)
C8PA 0.340(11) 0.340(11) 0.340(11) 0.001(4) 0.000(4) 0.170(6)
C9PA 0.340(11) 0.340(11) 0.340(11) 0.001(4) 0.000(4) 0.170(6)
C10P 0.242(9) 0.247(9) 0.252(10) -0.002(8) 0.030(8) 0.131(8)
C11P 0.242(9) 0.247(9) 0.252(10) -0.002(8) 0.030(8) 0.131(8)
C12P 0.45(2) 0.44(2) 0.47(3) -0.022(18) 0.034(18) 0.228(18)
C8 0.121(12) 0.122(13) 0.087(10) -0.019(9) 0.003(9) 0.006(10)
C8A 0.33(3) 0.32(2) 0.28(3) 0.071(17) -0.028(17) 0.197(19)
C8B 0.26(2) 0.088(10) 0.148(16) 0.012(10) 0.039(16) 0.097(14)
C9A 0.231(19) 0.215(17) 0.175(17) 0.061(14) -0.011(15) 0.077(14)
C9B 0.199(16) 0.153(14) 0.182(15) 0.013(12) 0.076(13) 0.071(12)
C10A 0.255(19) 0.198(17) 0.141(15) 0.012(13) -0.026(14) 0.073(14)
C10B 0.215(18) 0.198(17) 0.25(2) -0.016(15) -0.030(15) 0.128(15)
C11A 0.159(18) 0.078(9) 0.071(9) -0.017(7) 0.015(10) 0.010(10)
C11B 0.118(11) 0.071(7) 0.086(8) -0.019(6) -0.005(7) 0.039(8)
C12A 0.139(13) 0.090(9) 0.066(7) -0.022(6) -0.003(7) 0.024(9)
C12B 0.080(8) 0.162(14) 0.086(8) -0.032(9) -0.013(6) 0.058(9)
C13A 0.16(2) 0.38(4) 0.22(3) -0.22(3) -0.08(2) 0.13(3)
C13B 0.24(3) 0.19(2) 0.112(14) 0.014(14) -0.026(15) 0.11(2)
C13P 0.098(11) 0.115(13) 0.174(18) 0.002(13) -0.039(12) 0.016(10)
C14P 0.23(3) 0.21(3) 0.18(2) 0.01(2) 0.05(2) 0.11(2)
C15P 0.14(2) 0.27(4) 0.33(5) 0.01(4) -0.03(3) 0.08(2)
C16P 0.242(9) 0.247(9) 0.252(10) -0.002(8) 0.030(8) 0.131(8)
C17P 0.242(9) 0.247(9) 0.252(10) -0.002(8) 0.030(8) 0.131(8)
C18P 0.45(2) 0.44(2) 0.47(3) -0.022(18) 0.034(18) 0.228(18)
C14A 0.191(16) 0.185(15) 0.130(13) -0.060(12) 0.010(12) 0.040(12)
C14B 0.130(18) 0.38(5) 0.16(2) -0.02(3) -0.008(16) 0.11(2)
C15A 0.36(4) 0.140(18) 0.17(2) -0.069(17) -0.08(3) 0.11(2)
C15B 0.21(2) 0.24(3) 0.136(16) -0.038(16) -0.032(15) 0.17(2)
C16A 0.073(9) 0.183(17) 0.105(11) -0.004(11) 0.007(8) 0.048(10)
C17A 0.093(11) 0.24(3) 0.124(13) -0.010(16) -0.004(10) 0.083(14)
C18 0.267(12) 0.191(9) 0.286(13) -0.030(9) -0.060(11) 0.067(8)
C18A 0.180(17) 0.25(2) 0.229(19) 0.035(16) -0.007(15) 0.108(15)
C19A 0.153(19) 0.25(3) 0.29(4) -0.15(3) -0.08(2) 0.11(2)
C20A 0.113(13) 0.43(4) 0.115(13) -0.04(2) -0.022(11) 0.16(2)
C21A 0.33(3) 0.163(18) 0.072(9) -0.001(10) -0.018(14) 0.17(2)
C22A 0.37(4) 0.27(3) 0.074(9) 0.010(14) 0.024(16) 0.27(3)
C23A 0.34(4) 0.26(3) 0.144(19) -0.04(2) 0.00(2) 0.23(3)
C24 0.267(12) 0.191(9) 0.286(13) -0.030(9) -0.060(11) 0.067(8)
C24A 0.26(4) 0.44(6) 0.20(3) -0.07(4) 0.00(3) 0.27(4)
C25A 0.31(2) 0.23(2) 0.28(2) -0.004(16) -0.003(17) 0.193(18)
C26A 0.147(14) 0.167(15) 0.063(7) 0.026(8) -0.010(8) 0.095(13)
C27A 0.143(16) 0.133(14) 0.142(16) -0.003(12) -0.015(13) 0.074(13)
C28A 0.26(2) 0.27(2) 0.25(2) -0.050(17) -0.013(17) 0.111(17)
C29A 0.154(14) 0.209(17) 0.157(15) 0.029(14) 0.019(12) 0.063(12)
C30A 0.29(2) 0.31(3) 0.32(3) 0.016(18) -0.023(17) 0.189(19)
C31A 0.101(11) 0.096(11) 0.181(18) 0.004(11) 0.046(11) 0.035(9)
C32A 0.116(13) 0.150(18) 0.168(19) -0.042(15) -0.005(13) 0.046(13)
C33A 0.267(12) 0.191(9) 0.286(13) -0.030(9) -0.060(11) 0.067(8)
C34A 0.267(12) 0.191(9) 0.286(13) -0.030(9) -0.060(11) 0.067(8)
C35A 0.267(12) 0.191(9) 0.286(13) -0.030(9) -0.060(11) 0.067(8)
C36A 0.105(11) 0.160(16) 0.115(11) -0.043(11) -0.024(9) 0.079(12)
C37A 0.135(15) 0.134(15) 0.138(16) -0.027(13) 0.013(12) 0.045(12)
C38A 0.267(12) 0.191(9) 0.286(13) -0.030(9) -0.060(11) 0.067(8)
C39A 0.267(12) 0.191(9) 0.286(13) -0.030(9) -0.060(11) 0.067(8)
C40A 0.267(12) 0.191(9) 0.286(13) -0.030(9) -0.060(11) 0.067(8)
C41A 0.15(3) 0.17(3) 0.14(2) 0.013(19) 0.018(17) 0.11(2)
C6PA 0.45(2) 0.44(2) 0.47(3) -0.022(18) 0.034(18) 0.228(18)
C4PA 0.340(11) 0.340(11) 0.340(11) 0.001(4) 0.000(4) 0.170(6)
C5PA 0.340(11) 0.340(11) 0.340(11) 0.001(4) 0.000(4) 0.170(6)
C5 0.090(14) 0.090(14) 0.16(4) 0.000 0.000 0.045(7)

loop_
_atom_type_symbol
_atom_type_description
_atom_type_scat_dispersion_real
_atom_type_scat_dispersion_imag
_atom_type_scat_source
C C 0.0030 0.0010 'International Tables Vol C Tables 4.2.6.8 and 6.1.1.4'
H H 0.0000 0.0000 'International Tables Vol C Tables 4.2.6.8 and 6.1.1.4'
Fe Fe 0.3520 0.8020 'International Tables Vol C Tables 4.2.6.8 and 6.1.1.4'
Gd Gd 0.0870 4.0500 'International Tables Vol C Tables 4.2.6.8 and 6.1.1.4'
O O 0.0110 0.0060 'International Tables Vol C Tables 4.2.6.8 and 6.1.1.4'
P P 0.0990 0.0910 'International Tables Vol C Tables 4.2.6.8 and 6.1.1.4'

loop_
_geom_angle_atom_site_label_1
_geom_angle_atom_site_label_2
_geom_angle_atom_site_label_3
_geom_angle
_geom_angle_site_symmetry_1
_geom_angle_site_symmetry_3
O3PA Gd1A O6PA 121.7(6) 19_666 .
O3PA Gd1A O8PA 72.7(7) 19_666 .
O3PA Gd1A O9PA 99.0(7) 19_666 19_666
O3PA Gd1A O11P 141.6(6) 19_666 19_666
O3PA Gd1A O24A 70.4(6) 19_666 .
O3PA Gd1A O26A 94.8(7) 19_666 .
O3PA Gd1A O28A 50.6(8) 19_666 19_666
O3PA Gd1A O29A 64.6(8) 19_666 19_666
O4PA Gd1A O6PA 143.6(6) 19_666 .
O4PA Gd1A O11P 118.4(6) 19_666 19_666
O4PA Gd1A O18A 144.5(9) 19_666 .
O4PA Gd1A O24A 92.8(7) 19_666 .
O4PA Gd1A O28A 62.6(7) 19_666 19_666
O4PA Gd1A O29A 53.9(9) 19_666 19_666
O6PA Gd1A O9PA 106.8(6) . 19_666
O8PA Gd1A O6PA 49.8(5) . .
O8PA Gd1A O9PA 126.3(10) . 19_666
O8PA Gd1A O11P 107.2(5) . 19_666
O11P Gd1A O6PA 63.9(3) 19_666 .
O11P Gd1A O9PA 48.9(5) 19_666 19_666
O18A Gd1A O6PA 70.7(8) . .
O18A Gd1A O11P 80.5(8) . 19_666
O18A Gd1A O28A 148.7(9) . 19_666
O18A Gd1A O29A 157.4(10) . 19_666
O19A Gd1A O3PA 145.1(9) . 19_666
O19A Gd1A O6PA 81.3(8) . .
O19A Gd1A O8PA 119.0(11) . .
O19A Gd1A O9PA 98.1(10) . 19_666
O19A Gd1A O11P 70.0(7) . 19_666
O19A Gd1A O24A 81.8(8) . .
O19A Gd1A O26A 65.3(9) . .
O19A Gd1A O28A 162.1(9) . 19_666
O19A Gd1A O29A 144.8(9) . 19_666
O24A Gd1A O6PA 97.0(5) . .
O24A Gd1A O8PA 72.4(8) . .
O24A Gd1A O9PA 156.0(7) . 19_666
O24A Gd1A O11P 147.5(5) . 19_666
O24A Gd1A O18A 68.0(9) . .
O24A Gd1A O28A 103.5(6) . 19_666
O24A Gd1A O29A 133.2(7) . 19_666
O26A Gd1A O4PA 70.4(6) . 19_666
O26A Gd1A O6PA 143.4(5) . .
O26A Gd1A O8PA 163.2(6) . .
O26A Gd1A O9PA 65.7(8) . 19_666
O26A Gd1A O11P 89.6(4) . 19_666
O26A Gd1A O18A 80.8(9) . .
O26A Gd1A O24A 93.0(5) . .
O26A Gd1A O28A 130.5(6) . 19_666
O26A Gd1A O29A 102.8(7) . 19_666
O28A Gd1A O6PA 81.0(6) 19_666 .
O28A Gd1A O8PA 49.1(9) 19_666 .
O28A Gd1A O9PA 84.1(8) 19_666 19_666
O28A Gd1A O11P 99.2(6) 19_666 19_666
O28A Gd1A O29A 35.3(7) 19_666 19_666
O29A Gd1A O6PA 95.6(7) 19_666 .
O29A Gd1A O8PA 82.3(10) 19_666 .
O29A Gd1A O9PA 49.0(8) 19_666 19_666
O29A Gd1A O11P 77.2(7) 19_666 19_666
O1PB Gd1B O2PB 50.2(4) . .
O1PB Gd1B O3PB 104.5(4) . 4_565
O1PB Gd1B O12B 97.0(5) . 26_456
O2PB Gd1B O1PB 146.4(5) 26_456 .
O2PB Gd1B O2PB 102.9(6) 26_456 .
O2PB Gd1B O6B 142.0(7) 26_456 .
O2PB Gd1B O10B 87.9(6) 26_456 .
O2PB Gd1B O11B 69.9(6) 26_456 26_456
O2PB Gd1B O12B 55.7(6) 26_456 26_456
O2PB Gd1B O12B 65.8(7) 26_456 .
O2PB Gd1B O86 120.9(5) 26_456 .
O3PB Gd1B O1PB 120.1(6) 26_456 .
O3PB Gd1B O3PB 101.2(7) 26_456 4_565
O3PB Gd1B O10B 68.9(6) 26_456 .
O3PB Gd1B O12B 63.2(7) 26_456 26_456
O3PB Gd1B O12B 52.4(7) 26_456 .
O3PB Gd1B O86 141.3(5) 26_456 .
O6B Gd1B O1PB 69.7(6) . .
O6B Gd1B O2PB 98.6(7) . .
O6B Gd1B O10B 68.5(7) . .
O6B Gd1B O11B 81.8(7) . 26_456
O6B Gd1B O12B 148.8(8) . .
O6B Gd1B O12B 159.0(7) . 26_456
O6B Gd1B O86 81.2(6) . .
O9B Gd1B O1PB 82.6(7) . .
O9B Gd1B O3PB 144.0(7) . 26_456
O9B Gd1B O3PB 99.0(7) . 4_565
O9B Gd1B O10B 80.3(6) . .
O9B Gd1B O11B 63.6(7) . 26_456
O9B Gd1B O12B 162.3(8) . .
O9B Gd1B O12B 147.1(7) . 26_456
O9B Gd1B O86 72.5(6) . .
O10B Gd1B O1PB 100.3(4) . .
O10B Gd1B O2PB 73.8(5) . .
O10B Gd1B O3PB 155.0(5) . 4_565
O10B Gd1B O12B 131.5(6) . 26_456
O10B Gd1B O12B 108.7(6) . .
O10B Gd1B O86 149.2(4) . .
O11B Gd1B O1PB 140.9(5) 26_456 .
O11B Gd1B O2PB 165.7(5) 26_456 .
O11B Gd1B O3PB 99.1(7) 26_456 26_456
O11B Gd1B O3PB 64.9(6) 26_456 4_565
O11B Gd1B O10B 93.3(5) 26_456 .
O11B Gd1B O12B 129.0(7) 26_456 .
O11B Gd1B O12B 101.1(6) 26_456 26_456
O11B Gd1B O86 87.5(4) 26_456 .
O12B Gd1B O1PB 80.8(6) . .
O12B Gd1B O2PB 53.0(6) . .
O12B Gd1B O2PB 83.7(6) 26_456 .
O12B Gd1B O3PB 79.4(7) . 4_565
O12B Gd1B O3PB 49.0(6) 26_456 4_565
O12B Gd1B O12B 31.4(6) . 26_456
O12B Gd1B O86 94.3(5) . .
O86 Gd1B O1PB 62.7(3) . .
O86 Gd1B O2PB 106.8(4) . .
O86 Gd1B O3PB 47.5(4) . 4_565
O86 Gd1B O12B 78.1(6) . 26_456
O1PA Gd2A O3PA 48.5(5) 19_666 19_666
O1PA Gd2A O10P 105.7(4) 19_666 .
O3A Gd2A O1PA 81.5(7) 19_666 19_666
O3A Gd2A O3PA 118.7(8) 19_666 19_666
O3A Gd2A O8PA 145.4(10) 19_666 .
O3A Gd2A O12P 69.9(6) 19_666 .
O3A Gd2A O23A 66.7(8) 19_666 .
O3A Gd2A O25A 81.1(7) 19_666 .
O3A Gd2A O28A 159.0(8) 19_666 19_666
O3A Gd2A O30A 146.6(8) 19_666 .
O4A Gd2A O1PA 72.1(6) 19_666 19_666
O4A Gd2A O7PA 142.1(7) 19_666 .
O4A Gd2A O10P 117.2(7) 19_666 .
O4A Gd2A O12P 81.6(6) 19_666 .
O4A Gd2A O23A 80.5(6) 19_666 .
O4A Gd2A O25A 64.6(7) 19_666 .
O4A Gd2A O28A 146.6(7) 19_666 19_666
O4A Gd2A O30A 161.4(7) 19_666 .
O7PA Gd2A O1PA 142.2(6) . 19_666
O7PA Gd2A O10P 75.4(7) . .
O7PA Gd2A O12P 123.5(7) . .
O7PA Gd2A O23A 70.8(7) . .
O7PA Gd2A O25A 93.9(7) . .
O7PA Gd2A O28A 64.7(7) . 19_666
O7PA Gd2A O30A 53.6(8) . .
O8PA Gd2A O1PA 117.3(5) . 19_666
O8PA Gd2A O3PA 69.2(6) . 19_666
O8PA Gd2A O12P 143.7(9) . .
O8PA Gd2A O28A 51.4(9) . 19_666
O8PA Gd2A O30A 63.9(9) . .
O12P Gd2A O1PA 63.3(3) . 19_666
O12P Gd2A O3PA 105.2(4) . 19_666
O12P Gd2A O10P 48.7(4) . .
O23A Gd2A O1PA 146.0(5) . 19_666
O23A Gd2A O3PA 161.2(5) . 19_666
O23A Gd2A O8PA 96.2(6) . .
O23A Gd2A O10P 69.2(6) . .
O23A Gd2A O12P 93.5(4) . .
O23A Gd2A O25A 96.4(5) . .
O23A Gd2A O28A 132.6(6) . 19_666
O23A Gd2A O30A 102.4(7) . .
O25A Gd2A O1PA 89.9(5) . 19_666
O25A Gd2A O3PA 68.2(6) . 19_666
O25A Gd2A O8PA 70.8(8) . .
O25A Gd2A O10P 164.2(6) . .
O25A Gd2A O12P 142.5(5) . .
O25A Gd2A O28A 101.8(6) . 19_666
O25A Gd2A O30A 132.3(6) . .
O28A Gd2A O1PA 77.7(6) 19_666 19_666
O28A Gd2A O3PA 46.6(7) 19_666 19_666
O28A Gd2A O10P 84.4(7) 19_666 .
O28A Gd2A O12P 97.7(6) 19_666 .
O30A Gd2A O1PA 97.7(6) . 19_666
O30A Gd2A O3PA 82.2(8) . 19_666
O30A Gd2A O10P 49.4(7) . .
O30A Gd2A O12P 79.8(6) . .
O30A Gd2A O28A 36.4(7) . 19_666
O2PA Gd3A Gd2A 126.7(2) . .
O2PA Gd3A O4PA 49.4(4) . .
O2PA Gd3A O5PA 63.3(3) . .
O2PA Gd3A O7PA 104.4(4) . .
O4PA Gd3A Gd2A 114.9(5) . .
O4PA Gd3A O7PA 123.5(7) . .
O5PA Gd3A Gd2A 80.5(3) . .
O5PA Gd3A O4PA 105.6(4) . .
O5PA Gd3A O7PA 47.1(4) . .
O7PA Gd3A Gd2A 34.1(4) . .
O9PA Gd3A Gd2A 68.4(7) . .
O9PA Gd3A O2PA 121.1(8) . .
O9PA Gd3A O5PA 143.1(9) . .
O9PA Gd3A O29A 53.0(10) . .
O9PA Gd3A O30A 64.8(9) . .
O10P Gd3A Gd2A 39.1(6) . .
O10P Gd3A O2PA 143.6(6) . .
O10P Gd3A O4PA 100.7(7) . .
O10P Gd3A O5PA 119.6(7) . .
O10P Gd3A O7PA 73.0(7) . .
O10P Gd3A O29A 62.1(8) . .
O10P Gd3A O30A 52.4(7) . .
O20A Gd3A Gd2A 135.3(4) . .
O20A Gd3A O2PA 74.6(4) . .
O20A Gd3A O4PA 108.1(6) . .
O20A Gd3A O5PA 76.9(4) . .
O20A Gd3A O7PA 109.4(6) . .
O20A Gd3A O9PA 139.7(9) . .
O20A Gd3A O10P 141.3(6) . .
O20A Gd3A O22A 75.6(5) . .
O20A Gd3A O27A 72.4(6) . 19_666
O20A Gd3A O29A 156.0(7) . .
O20A Gd3A O30A 154.9(6) . .
O22A Gd3A Gd2A 67.2(3) . .
O22A Gd3A O2PA 144.9(4) . .
O22A Gd3A O4PA 162.3(5) . .
O22A Gd3A O5PA 92.1(4) . .
O22A Gd3A O7PA 68.9(5) . .
O22A Gd3A O9PA 93.7(9) . .
O22A Gd3A O10P 69.4(6) . .
O22A Gd3A O29A 128.0(7) . .
O22A Gd3A O30A 101.1(6) . .
O27A Gd3A Gd2A 133.5(5) 19_666 .
O27A Gd3A O2PA 92.7(5) 19_666 .
O27A Gd3A O4PA 69.9(6) 19_666 .
O27A Gd3A O5PA 145.2(6) 19_666 .
O27A Gd3A O7PA 162.7(6) 19_666 .
O27A Gd3A O9PA 70.1(9) 19_666 .
O27A Gd3A O10P 94.8(8) 19_666 .
O27A Gd3A O22A 95.7(6) 19_666 .
O27A Gd3A O29A 105.5(7) 19_666 .
O27A Gd3A O30A 132.5(7) 19_666 .
O29A Gd3A Gd2A 63.7(6) . .
O29A Gd3A O2PA 81.6(6) . .
O29A Gd3A O4PA 51.2(8) . .
O29A Gd3A O5PA 95.9(5) . .
O29A Gd3A O7PA 79.8(7) . .
O30A Gd3A Gd2A 33.9(5) . .
O30A Gd3A O2PA 98.0(5) . .
O30A Gd3A O4PA 82.7(8) . .
O30A Gd3A O5PA 78.4(6) . .
O30A Gd3A O7PA 48.3(7) . .
O30A Gd3A O29A 32.6(7) . .
O1A Fe1A O6PA 93.6(4) . .
O1A Fe1A O10A 93.9(8) . .
O1A Fe1A O11P 95.7(4) . 19_666
O1A Fe1A O12A 95.9(6) . .
O1A Fe1A O14A 97.7(7) . .
O1A Fe1A O15A 94.1(7) . .
O1A Fe1A O17A 178.5(5) . .
O6PA Fe1A O10A 79.3(8) . .
O6PA Fe1A O11P 82.7(5) . 19_666
O6PA Fe1A O15A 164.3(6) . .
O10A Fe1A O15A 113.8(9) . .
O11P Fe1A O10A 160.1(7) 19_666 .
O11P Fe1A O15A 83.0(7) 19_666 .
O12A Fe1A O6PA 108.1(8) . .
O12A Fe1A O11P 163.6(7) . 19_666
O12A Fe1A O17A 83.1(7) . .
O14A Fe1A O6PA 162.0(8) . .
O14A Fe1A O11P 110.0(8) . 19_666
O14A Fe1A O12A 56.8(10) . .
O14A Fe1A O17A 80.8(8) . .
O17A Fe1A O6PA 87.8(6) . .
O17A Fe1A O10A 85.8(9) . .
O17A Fe1A O11P 85.1(6) . 19_666
O17A Fe1A O15A 84.7(8) . .
O1B Fe1B O1PB 95.3(4) . .
O1B Fe1B O2B 92.3(6) . .
O1B Fe1B O3B 94.7(6) . 2_665
O1B Fe1B O4B 94.6(6) . .
O1B Fe1B O5B 92.8(5) . 2_665
O1B Fe1B O7B 168.1(6) . .
O1B Fe1B O8B 166.8(7) . .
O1B Fe1B O86 94.1(4) . .
O1PB Fe1B O2B 156.4(6) . .
O1PB Fe1B O5B 78.7(5) . 2_665
O1PB Fe1B O7B 92.9(7) . .
O1PB Fe1B O8B 81.5(8) . .
O1PB Fe1B O86 80.4(4) . .
O3B Fe1B O1PB 107.5(6) 2_665 .
O3B Fe1B O2B 94.1(7) 2_665 .
O3B Fe1B O8B 74.3(7) 2_665 .
O3B Fe1B O86 167.6(6) 2_665 .
O4B Fe1B O1PB 166.1(7) . .
O4B Fe1B O5B 91.1(9) . 2_665
O4B Fe1B O7B 78.9(8) . .
O4B Fe1B O86 108.6(8) . .
O7B Fe1B O5B 97.3(8) . 2_665
O8B Fe1B O2B 95.6(10) . .
O86 Fe1B O2B 76.8(6) . .
O86 Fe1B O5B 158.5(5) . 2_665
O86 Fe1B O7B 78.8(7) . .
O86 Fe1B O8B 97.9(6) . .
O1A Fe2A O1PA 95.5(4) . .
O1A Fe2A O2A 175.8(4) . .
O1A Fe2A O5A 95.2(7) . .
O1A Fe2A O7A 93.2(5) . .
O1A Fe2A O12P 95.0(4) . 19_666
O1A Fe2A O13A 89.8(7) . .
O1A Fe2A O16A 97.6(7) . .
O1PA Fe2A O2A 87.6(5) . .
O1PA Fe2A O7A 81.9(7) . .
O1PA Fe2A O12P 83.2(5) . 19_666
O1PA Fe2A O13A 162.5(7) . .
O2A Fe2A O7A 84.4(6) . .
O2A Fe2A O12P 88.2(5) . 19_666
O2A Fe2A O13A 88.1(8) . .
O5A Fe2A O1PA 111.4(8) . .
O5A Fe2A O2A 81.0(8) . .
O5A Fe2A O12P 161.2(7) . 19_666
O5A Fe2A O13A 84.6(10) . .
O12P Fe2A O7A 163.6(6) 19_666 .
O12P Fe2A O13A 79.7(7) 19_666 .
O16A Fe2A O1PA 162.4(8) . .
O16A Fe2A O2A 78.9(8) . .
O16A Fe2A O7A 85.6(9) . .
O16A Fe2A O12P 107.3(8) . 19_666
O1A Fe3A O2PA 94.6(4) . .
O1A Fe3A O5PA 94.8(4) . .
O1A Fe3A O6A 92.8(8) . .
O1A Fe3A O8A 97.1(7) . .
O1A Fe3A O9A 98.0(7) . .
O1A Fe3A O11A 92.4(5) . .
O1A Fe3A O21A 175.8(5) . .
O2PA Fe3A O5PA 81.9(4) . .
O2PA Fe3A O6A 82.4(8) . .
O2PA Fe3A O11A 163.5(6) . .
O5PA Fe3A O6A 163.0(8) . .
O5PA Fe3A O11A 82.7(7) . .
O8A Fe3A O2PA 108.1(7) . .
O8A Fe3A O5PA 163.7(7) . .
O8A Fe3A O9A 58.6(10) . .
O8A Fe3A O21A 81.2(8) . .
O9A Fe3A O2PA 162.6(8) . .
O9A Fe3A O5PA 108.8(8) . .
O9A Fe3A O21A 77.9(8) . .
O11A Fe3A O6A 112.2(10) . .
O21A Fe3A O2PA 89.5(5) . .
O21A Fe3A O5PA 86.1(6) . .
O21A Fe3A O6A 87.4(9) . .
O21A Fe3A O11A 83.7(6) . .
O9PA P1A C13P 105.4(15) . .
O10P P1A C13P 107.3(11) . .
O11P P1A O9PA 86.5(11) . .
O11P P1A O10P 128.2(10) . .
O11P P1A C13P 108.1(9) . .
O12P P1A O9PA 129.1(12) . .
O12P P1A O10P 87.3(9) . .
O12P P1A O11P 112.5(6) . .
O12P P1A C13P 111.7(9) . .
O1PB P1B O2PB 88.3(8) . .
O1PB P1B O3PB 127.0(9) . .
O1PB P1B C1PB 112.9(6) . .
O2PB P1B C1PB 104.1(8) . .
O3PB P1B C1PB 108.3(9) . .
O86 P1B O1PB 110.5(5) 2_665 .
O86 P1B O2PB 126.6(8) 2_665 .
O86 P1B O3PB 81.7(9) 2_665 .
O86 P1B C1PB 112.4(7) 2_665 .
O1PA P2A O2PA 110.3(5) . .
O1PA P2A O3PA 87.2(10) . .
O1PA P2A O4PA 127.0(10) . .
O1PA P2A C1PA 106.2(10) . .
O2PA P2A O3PA 126.3(10) . .
O2PA P2A O4PA 86.6(8) . .
O2PA P2A C1PA 115.6(9) . .
O3PA P2A C1PA 106.3(11) . .
O4PA P2A C1PA 110.6(11) . .
O5PA P3A O6PA 111.4(6) . .
O5PA P3A O7PA 88.2(10) . .
O5PA P3A O8PA 127.9(14) . .
O5PA P3A C7PA 114.6(9) . .
O6PA P3A O7PA 128.9(10) . .
O6PA P3A O8PA 85.5(8) . .
O6PA P3A C7PA 107.2(8) . .
O7PA P3A C7PA 105.9(10) . .
O8PA P3A C7PA 105.5(14) . .
Fe1A O1A Fe2A 119.5(4) . .
Fe1A O1A Fe3A 119.9(4) . .
Fe2A O1A Fe3A 118.7(4) . .
Fe1B O1B Fe1B 119.47(8) 2_665 .
Fe1B O1B Fe1B 119.47(8) 4_565 .
Fe1B O1B Fe1B 119.48(8) 4_565 2_665
Fe2A O1PA Gd2A 104.5(4) . 19_666
P2A O1PA Gd2A 116.5(7) . 19_666
P2A O1PA Fe2A 134.2(6) . .
Fe1B O1PB Gd1B 106.2(4) . .
P1B O1PB Gd1B 115.0(5) . .
P1B O1PB Fe1B 133.5(5) . .
C8 O2A Fe2A 134.8(12) . .
C1B O2B Fe1B 115.2(14) . .
Fe3A O2PA Gd3A 105.4(4) . .
P2A O2PA Gd3A 114.8(6) . .
P2A O2PA Fe3A 134.5(6) . .
Gd1B O2PB Gd1B 106.6(6) 28_556 .
P1B O2PB Gd1B 105.7(7) . .
P1B O2PB Gd1B 139.5(11) . 28_556
C8 O3A Gd2A 132.0(18) . 19_666
C1B O3B Fe1B 124.1(13) . 4_565
Gd1A O3PA Gd2A 107.8(8) 19_666 19_666
P2A O3PA Gd1A 141.8(13) . 19_666
P2A O3PA Gd2A 107.7(10) . 19_666
Gd1B O3PB Gd1B 108.1(6) 28_556 2_665
P1B O3PB Gd1B 112.3(9) . 2_665
P1B O3PB Gd1B 136.7(12) . 28_556
C8 O4A Gd2A 131.9(17) . 19_666
C1B O4B Fe1B 126.4(15) . .
Gd1A O4PA Gd3A 109.5(7) 19_666 .
P2A O4PA Gd1A 138.1(10) . 19_666
P2A O4PA Gd3A 109.0(8) . .
C6A O5A Fe2A 117.0(14) . .
C1B O5B Fe1B 119.8(14) . 4_565
Fe3A O5PA Gd3A 104.6(4) . .
P3A O5PA Gd3A 117.5(7) . .
P3A O5PA Fe3A 132.7(6) . .
C6A O6A Fe3A 133(2) . .
C6B O6B Gd1B 132.2(16) . .
Fe1A O6PA Gd1A 104.9(4) . .
P3A O6PA Gd1A 113.7(7) . .
P3A O6PA Fe1A 135.5(6) . .
C6A O7A Fe2A 131.0(16) . .
C6B O7B Fe1B 134.1(16) . .
Gd2A O7PA Gd3A 104.5(8) . .
P3A O7PA Gd2A 143.5(14) . .
P3A O7PA Gd3A 106.6(9) . .
C6A O8A Fe3A 119.3(14) . .
C6B O8B Fe1B 120.3(14) . .
Gd2A O8PA Gd1A 110.1(8) . .
P3A O8PA Gd1A 110.6(8) . .
P3A O8PA Gd2A 135.2(12) . .
C11A O9A Fe3A 117.9(14) . .
C6B O9B Gd1B 135.1(16) . .
Gd3A O9PA Gd1A 107.6(11) . 19_666
P1A O9PA Gd1A 106.2(11) . 19_666
P1A O9PA Gd3A 139.5(14) . .
C11A O10A Fe1A 131.3(19) . .
C11B O10B Gd1B 132.2(11) . .
Gd3A O10P Gd2A 106.5(8) . .
P1A O10P Gd2A 108.3(9) . .
P1A O10P Gd3A 139.4(13) . .
C11A O11A Fe3A 135.4(15) . .
C11B O11B Gd1B 141.0(14) . 28_556
Fe1A O11P Gd1A 104.6(4) 19_666 19_666
P1A O11P Gd1A 117.3(7) . 19_666
P1A O11P Fe1A 131.7(6) . 19_666
C11A O12A Fe1A 119.2(14) . .
Gd1B O12B Gd1B 105.9(6) . 28_556
O12B O12B Gd1B 151(2) 28_556 .
O12B O12B Gd1B 151(2) 26_456 28_556
O12B O12B Gd1B 69.6(13) 28_556 28_556
O12B O12B Gd1B 79.0(15) 26_456 .
O12B O12B O12B 119.9(2) 26_456 28_556
C5 O12B Gd1B 123.0(12) . 28_556
C5 O12B Gd1B 131.1(13) . .
C5 O12B O12B 59.98(3) . 26_456
C5 O12B O12B 59.98(3) . 28_556
Fe2A O12P Gd2A 104.5(4) 19_666 .
P1A O12P Gd2A 115.0(6) . .
P1A O12P Fe2A 134.4(6) . 19_666
C1A O13A Fe2A 134(2) . .
C1A O14A Fe1A 118.1(13) . .
C1A O15A Fe1A 130.6(17) . .
C1A O16A Fe2A 119.5(15) . .
C21A O17A Fe1A 138.7(14) . .
C21A O18A Gd1A 130(2) . .
C21A O19A Gd1A 134(2) . .
C16A O20A Gd3A 143.7(11) . .
C16A O21A Fe3A 137.3(12) . .
C26A O22A Gd3A 136.9(12) . .
C26A O23A Gd2A 136.0(15) . .
C31A O24A Gd1A 132.8(14) . .
C31A O25A Gd2A 136.0(14) . .
C36A O26A Gd1A 138.4(14) . .
C36A O27A Gd3A 135.3(14) . 19_666
Gd2A O28A Gd1A 110.7(8) 19_666 19_666
O29A O28A Gd1A 75.0(12) . 19_666
O29A O28A Gd2A 157.3(17) . 19_666
O30A O28A Gd1A 148.8(15) 19_666 19_666
O30A O28A Gd2A 71.0(11) 19_666 19_666
O30A O28A O29A 116.2(19) 19_666 .
C41A O28A Gd1A 123.7(11) . 19_666
C41A O28A Gd2A 125.6(11) . 19_666
C41A O28A O29A 54.6(11) . .
C41A O28A O30A 61.7(12) . 19_666
Gd3A O29A Gd1A 106.1(8) . 19_666
O28A O29A Gd1A 69.7(12) . 19_666
O28A O29A Gd3A 142.4(18) . .
O30A O29A Gd1A 154.3(17) . 19_666
O30A O29A Gd3A 70.4(13) . .
O30A O29A O28A 129(2) . .
C41A O29A Gd1A 125.2(13) . 19_666
C41A O29A Gd3A 127.7(13) . .
C41A O29A O28A 61.8(12) . .
C41A O29A O30A 67.5(14) . .
Gd2A O30A Gd3A 111.7(10) . .
O28A O30A Gd2A 72.6(12) 19_666 .
O28A O30A Gd3A 152.4(15) 19_666 .
O28A O30A C41A 58.4(12) 19_666 .
O29A O30A Gd2A 148.9(16) . .
O29A O30A Gd3A 77.1(14) . .
O29A O30A O28A 114(2) . 19_666
O29A O30A C41A 55.8(12) . .
C41A O30A Gd2A 124.2(12) . .
C41A O30A Gd3A 124.1(11) . .
Fe1B O86 Gd1B 105.8(4) . .
P1B O86 Gd1B 118.4(7) 4_565 .
P1B O86 Fe1B 132.4(6) 4_565 .
O13A C1A O14A 117(2) . .
O13A C1A C2A 128(2) . .
O14A C1A C2A 114.2(17) . .
O15A C1A O16A 126.0(18) . .
O15A C1A C2A 128(2) . .
O16A C1A C2A 106.0(19) . .
O2B C1B O3B 114.4(18) . .
O2B C1B C2B 119.6(17) . .
O3B C1B C2B 116.1(16) . .
O4B C1B C2B 111.0(17) . .
O5B C1B O4B 118.2(17) . .
O5B C1B C2B 122.4(18) . .
C6 C1C C18 101(3) . .
C6 C1C C24 130(3) . .
C8 C1C C6 102(2) . .
C8 C1C C18 110(2) . .
C8 C1C C24 106(2) . .
C24 C1C C18 108(2) . .
C2PA C1PA P2A 131.4(19) . .
C2PB C1PB P1B 114.6(11) . .
C1PB C2PB C3PB 113.0(15) . .
C4PB C3PB C2PB 113.8(17) . .
C3PB C4PB C5PB 112(3) . .
C4PB C5PB C6PB 115(2) . .
C1A C2A C4A 104.8(16) . .
C3A C2A C1A 113.9(17) . .
C3A C2A C4A 107.9(18) . .
C3A C2A C5A 112.2(19) . .
C5A C2A C1A 105.9(13) . .
C5A C2A C4A 112(2) . .
C3B C2B C1B 110(2) . .
C4B C2B C1B 108(2) . .
C4B C2B C3B 115(3) . .
C5B C2B C1B 113(2) . .
C5B C2B C3B 111(2) . .
C5B C2B C4B 100(3) . .
C1PA C2PA C3PA 116(2) . .
C2PA C3PA C4PA 111.0(18) . .
O5A C6A C7A 109.0(17) . .
O6A C6A O5A 126(2) . .
O6A C6A C7A 124(2) . .
O7A C6A O8A 124(2) . .
O7A C6A C7A 124.8(19) . .
O8A C6A C7A 110.2(17) . .
O6B C6B C7B 123.9(17) . .
O7B C6B O6B 120.3(18) . .
O7B C6B C7B 115.7(16) . .
O8B C6B C7B 113.3(16) . .
O9B C6B O8B 126.0(16) . .
O9B C6B C7B 120.7(17) . .
C8A C7A C6A 108.8(19) . .
C9A C7A C6A 110.3(18) . .
C9A C7A C8A 98(2) . .
C9A C7A C10A 113(2) . .
C10A C7A C6A 110.7(16) . .
C10A C7A C8A 114.8(19) . .
C6B C7B C8B 109.4(13) . .
C6B C7B C9B 110.8(16) . .
C6B C7B C10B 108.7(16) . .
C9B C7B C8B 107.3(15) . .
C10B C7B C8B 109.9(18) . .
C10B C7B C9B 110.7(19) . .
C8PA C7PA P3A 125(2) . .
C7PA C8PA C9PA 112(2) . .
C8PA C9PA C10P 95(2) . .
C11P C10P C9PA 98.8(19) . .
C12P C11P C10P 115(2) . .
O2A C8 O3A 121(2) . .
O2A C8 O4A 123.0(17) . .
O2A C8 C1C 112.3(16) . .
O3A C8 C1C 123.5(19) . .
O4A C8 C1C 121(2) . .
O9A C11A C12A 108.8(18) . .
O10A C11A O9A 124.3(19) . .
O10A C11A C12A 126(2) . .
O11A C11A O12A 123.3(17) . .
O11A C11A C12A 124(2) . .
O12A C11A C12A 113.1(18) . .
O10B C11B O11B 129.4(17) . .
O10B C11B C12B 119.1(13) . .
O11B C11B C12B 111.3(16) . .
C13A C12A C11A 110.0(17) . .
C13A C12A C14A 118(2) . .
C13A C12A C15A 109(2) . .
C14A C12A C11A 105.4(13) . .
C15A C12A C11A 109.5(17) . .
C15A C12A C14A 104(2) . .
C11B C12B C13B 107.0(15) . .
C11B C12B C14B 97.5(18) . .
C11B C12B C15B 112.2(13) . .
C13B C12B C14B 105.7(17) . .
C13B C12B C15B 120(2) . .
C15B C12B C14B 112.0(17) . .
C14P C13P P1A 122.2(19) . .
C13P C14P C15P 111(2) . .
C14P C15P C16P 95.8(19) . .
C17P C16P C15P 98.5(19) . .
C18P C17P C16P 114(2) . .
O20A C16A O21A 117.9(15) . .
O20A C16A C17A 124.3(16) . .
O21A C16A C17A 117.2(17) . .
C16A C17A C18A 103.2(19) . .
C16A C17A C19A 113(2) . .
C16A C17A C20A 113.7(17) . .
C19A C17A C18A 108(2) . .
C20A C17A C18A 109(2) . .
C20A C17A C19A 109(2) . .
O17A C21A O18A 125(3) . .
O17A C21A O19A 114.8(19) . .
O17A C21A C22A 117.3(19) . .
O18A C21A C22A 118(2) . .
O19A C21A C22A 115(2) . .
C21A C22A C23A 100(2) . .
C21A C22A C25A 108.5(19) . .
C23A C22A C25A 99(3) . .
C24A C22A C21A 121(3) . .
C24A C22A C23A 110(2) . .
C24A C22A C25A 115(3) . .
O22A C26A C27A 112.1(14) . .
O23A C26A O22A 132(2) . .
O23A C26A C27A 116.0(17) . .
C26A C27A C28A 109(2) . .
C26A C27A C30A 102(2) . .
C28A C27A C30A 107.0(19) . .
C29A C27A C26A 113.3(16) . .
C29A C27A C28A 111(2) . .
C29A C27A C30A 113(2) . .
O24A C31A O25A 132.5(19) . .
O24A C31A C32A 117.3(18) . .
O25A C31A C32A 108.7(16) . .
C31A C32A C33A 112(2) . .
C31A C32A C34A 108(2) . .
C31A C32A C35A 99(2) . .
C33A C32A C34A 117(2) . .
C33A C32A C35A 110(2) . .
C34A C32A C35A 110(2) . .
O26A C36A C37A 114.1(18) . .
O27A C36A O26A 131.3(19) . .
O27A C36A C37A 114.4(17) . .
C36A C37A C40A 97(2) . .
C38A C37A C36A 107(3) . .
C38A C37A C40A 110(3) . .
C39A C37A C36A 119(3) . .
C39A C37A C38A 108(3) . .
C39A C37A C40A 115(3) . .
O28A C41A O28A 180.0 19_666 .
O28A C41A O30A 120.1(11) . .
O28A C41A O30A 59.9(11) 19_666 .
O28A C41A O30A 120.1(11) 19_666 19_666
O28A C41A O30A 59.9(11) . 19_666
O29A C41A O28A 63.6(11) 19_666 19_666
O29A C41A O28A 116.4(12) . 19_666
O29A C41A O28A 116.4(12) 19_666 .
O29A C41A O28A 63.6(12) . .
O29A C41A O29A 179.99(3) 19_666 .
O29A C41A O30A 56.7(11) . .
O29A C41A O30A 56.7(11) 19_666 19_666
O29A C41A O30A 123.3(11) . 19_666
O29A C41A O30A 123.3(11) 19_666 .
O30A C41A O30A 180.0 19_666 .
C5PA C4PA C3PA 110.9(18) . .
C6PA C5PA C4PA 113.3(19) . .
O12B C5 O12B 119.97(6) 4_565 .
O12B C5 O12B 119.98(6) 26_456 28_556
O12B C5 O12B 119.97(7) 25_566 28_556
O12B C5 O12B 119.98(8) 2_665 .
O12B C5 O12B 60.04(6) 28_556 .
O12B C5 O12B 60.03(6) 26_456 .
O12B C5 O12B 180.0(5) 25_566 .
O12B C5 O12B 60.02(5) 2_665 28_556
O12B C5 O12B 60.03(6) 2_665 25_566
O12B C5 O12B 60.03(6) 4_565 25_566
O12B C5 O12B 119.97(6) 4_565 2_665
O12B C5 O12B 60.02(7) 4_565 26_456
O12B C5 O12B 179.988(15) 4_565 28_556
O12B C5 O12B 119.96(5) 25_566 26_456
O12B C5 O12B 179.988(12) 2_665 26_456

loop_
_geom_bond_atom_site_label_1
_geom_bond_atom_site_label_2
_geom_bond_distance
_geom_bond_site_symmetry_2
Gd1A O3PA 2.27(2) 19_666
Gd1A O4PA 2.322(18) 19_666
Gd1A O6PA 2.542(10) .
Gd1A O8PA 2.524(17) .
Gd1A O9PA 2.67(3) 19_666
Gd1A O11P 2.533(11) 19_666
Gd1A O18A 2.41(3) .
Gd1A O19A 2.19(2) .
Gd1A O24A 2.323(16) .
Gd1A O26A 2.292(17) .
Gd1A O28A 2.44(2) 19_666
Gd1A O29A 2.51(2) 19_666
Gd1B O1PB 2.510(9) .
Gd1B O2PB 2.633(19) .
Gd1B O2PB 2.287(14) 26_456
Gd1B O3PB 2.53(2) 4_565
Gd1B O3PB 2.344(16) 26_456
Gd1B O6B 2.29(2) .
Gd1B O9B 2.19(2) .
Gd1B O10B 2.361(13) .
Gd1B O11B 2.331(16) 26_456
Gd1B O12B 2.418(18) .
Gd1B O12B 2.53(2) 26_456
Gd1B O86 2.491(9) .
Gd2A O1PA 2.564(12) 19_666
Gd2A O3A 2.30(2) 19_666
Gd2A O3PA 2.66(2) 19_666
Gd2A O4A 2.30(2) 19_666
Gd2A O7PA 2.307(18) .
Gd2A O8PA 2.34(2) .
Gd2A O10P 2.62(2) .
Gd2A O12P 2.545(10) .
Gd2A O23A 2.317(16) .
Gd2A O25A 2.324(16) .
Gd2A O28A 2.41(2) 19_666
Gd2A O30A 2.39(2) .
Gd3A O2PA 2.535(10) .
Gd3A O4PA 2.583(19) .
Gd3A O5PA 2.551(11) .
Gd3A O7PA 2.71(2) .
Gd3A O9PA 2.29(2) .
Gd3A O10P 2.345(17) .
Gd3A O20A 2.277(14) .
Gd3A O22A 2.289(13) .
Gd3A O27A 2.288(17) 19_666
Gd3A O29A 2.50(2) .
Gd3A O30A 2.42(2) .
Fe1A O1A 1.917(8) .
Fe1A O6PA 2.023(11) .
Fe1A O10A 2.07(3) .
Fe1A O11P 2.043(11) 19_666
Fe1A O12A 1.973(17) .
Fe1A O14A 1.94(2) .
Fe1A O15A 2.09(2) .
Fe1A O17A 2.009(12) .
Fe1B O1B 1.9124(18) .
Fe1B O1PB 1.998(9) .
Fe1B O2B 2.165(17) .
Fe1B O3B 1.988(18) 2_665
Fe1B O4B 1.961(18) .
Fe1B O5B 2.164(18) 2_665
Fe1B O7B 2.06(2) .
Fe1B O8B 2.07(2) .
Fe1B O86 2.031(11) .
Fe2A O1A 1.923(7) .
Fe2A O1PA 2.009(11) .
Fe2A O2A 2.011(13) .
Fe2A O5A 1.98(2) .
Fe2A O7A 2.052(19) .
Fe2A O12P 2.030(11) 19_666
Fe2A O13A 2.15(2) .
Fe2A O16A 1.96(2) .
Fe3A O1A 1.927(7) .
Fe3A O2PA 2.035(10) .
Fe3A O5PA 2.040(11) .
Fe3A O6A 2.08(3) .
Fe3A O8A 1.94(2) .
Fe3A O9A 1.961(19) .
Fe3A O11A 2.07(2) .
Fe3A O21A 1.985(13) .
P1A O9PA 1.63(2) .
P1A O10P 1.582(18) .
P1A O11P 1.509(12) .
P1A O12P 1.501(12) .
P1A C13P 1.78(2) .
P1B O1PB 1.521(10) .
P1B O2PB 1.615(13) .
P1B O3PB 1.593(14) .
P1B O86 1.501(11) 2_665
P1B C1PB 1.773(14) .
P2A O1PA 1.502(11) .
P2A O2PA 1.514(10) .
P2A O3PA 1.610(18) .
P2A O4PA 1.603(17) .
P2A C1PA 1.68(2) .
P3A O5PA 1.479(12) .
P3A O6PA 1.521(11) .
P3A O7PA 1.553(18) .
P3A O8PA 1.620(16) .
P3A C7PA 1.766(18) .
O1B Fe1B 1.9123(19) 2_665
O1B Fe1B 1.9122(18) 4_565
O1PA Gd2A 2.564(12) 19_666
O2A C8 1.275(19) .
O2B C1B 1.239(16) .
O2PB Gd1B 2.287(14) 28_556
O3A Gd2A 2.30(2) 19_666
O3A C8 1.28(3) .
O3B Fe1B 1.989(18) 4_565
O3B C1B 1.330(16) .
O3PA Gd1A 2.27(2) 19_666
O3PA Gd2A 2.66(2) 19_666
O3PB Gd1B 2.53(2) 2_665
O3PB Gd1B 2.343(16) 28_556
O4A Gd2A 2.30(2) 19_666
O4A C8 1.28(3) .
O4B C1B 1.290(16) .
O4PA Gd1A 2.322(18) 19_666
O5A C6A 1.43(3) .
O5B Fe1B 2.164(18) 4_565
O5B C1B 1.196(16) .
O6A C6A 1.07(3) .
O6B C6B 1.30(3) .
O7A C6A 1.13(2) .
O7B C6B 1.23(3) .
O8A C6A 1.41(3) .
O8B C6B 1.42(3) .
O9A C11A 1.48(3) .
O9B C6B 1.37(3) .
O9PA Gd1A 2.67(3) 19_666
O10A C11A 1.12(3) .
O10B C11B 1.149(18) .
O11A C11A 1.10(2) .
O11B Gd1B 2.331(15) 28_556
O11B C11B 1.290(18) .
O11P Gd1A 2.533(11) 19_666
O11P Fe1A 2.043(11) 19_666
O12A C11A 1.42(3) .
O12B Gd1B 2.53(2) 28_556
O12B O12B 1.345(17) 26_456
O12B O12B 1.345(17) 28_556
O12B C5 1.345(17) .
O12P Fe2A 2.031(11) 19_666
O13A C1A 1.01(3) .
O14A C1A 1.52(3) .
O15A C1A 1.15(3) .
O16A C1A 1.42(3) .
O17A C21A 1.20(2) .
O18A C21A 1.22(4) .
O19A C21A 1.42(3) .
O20A C16A 1.22(2) .
O21A C16A 1.325(19) .
O22A C26A 1.262(18) .
O23A C26A 1.173(19) .
O24A C31A 1.212(19) .
O25A C31A 1.25(2) .
O26A C36A 1.26(2) .
O27A Gd3A 2.288(17) 19_666
O27A C36A 1.21(2) .
O28A Gd1A 2.44(2) 19_666
O28A Gd2A 2.41(2) 19_666
O28A O29A 1.50(3) .
O28A O30A 1.50(3) 19_666
O28A C41A 1.48(2) .
O29A Gd1A 2.51(2) 19_666
O29A O30A 1.38(3) .
O29A C41A 1.37(2) .
O30A O28A 1.50(3) 19_666
O30A C41A 1.53(2) .
O86 P1B 1.502(11) 4_565
C1A C2A 1.542(19) .
C1B C2B 1.51(2) .
C1C C6 1.51(4) .
C1C C8 1.49(3) .
C1C C18 1.59(4) .
C1C C24 1.59(4) .
C1PA C2PA 1.525(11) .
C1PB C2PB 1.50(2) .
C2PB C3PB 1.55(2) .
C3PB C4PB 1.49(3) .
C4PB C5PB 1.516(18) .
C5PB C6PB 1.523(14) .
C2A C3A 1.49(3) .
C2A C4A 1.59(3) .
C2A C5A 1.51(3) .
C2B C3B 1.49(4) .
C2B C4B 1.43(4) .
C2B C5B 1.39(4) .
C2PA C3PA 1.530(10) .
C3PA C4PA 1.540(11) .
C6A C7A 1.54(2) .
C6B C7B 1.44(2) .
C7A C8A 1.488(18) .
C7A C9A 1.45(3) .
C7A C10A 1.481(16) .
C7B C8B 1.59(2) .
C7B C9B 1.51(2) .
C7B C10B 1.45(3) .
C7PA C8PA 1.30(3) .
C8PA C9PA 1.76(4) .
C9PA C10P 1.80(3) .
C10P C11P 1.548(15) .
C11P C12P 1.545(16) .
C11A C12A 1.553(18) .
C11B C12B 1.42(2) .
C12A C13A 1.40(3) .
C12A C14A 1.49(3) .
C12A C15A 1.45(3) .
C12B C13B 1.43(2) .
C12B C14B 1.59(3) .
C12B C15B 1.48(2) .
C13P C14P 1.31(3) .
C14P C15P 1.75(3) .
C15P C16P 1.79(3) .
C16P C17P 1.552(15) .
C17P C18P 1.550(16) .
C16A C17A 1.41(2) .
C17A C18A 1.56(3) .
C17A C19A 1.49(3) .
C17A C20A 1.48(2) .
C21A C22A 1.50(3) .
C22A C23A 1.58(4) .
C22A C24A 1.33(4) .
C22A C25A 1.65(4) .
C26A C27A 1.49(3) .
C27A C28A 1.501(18) .
C27A C29A 1.474(16) .
C27A C30A 1.504(13) .
C31A C32A 1.47(3) .
C32A C33A 1.491(18) .
C32A C34A 1.497(13) .
C32A C35A 1.517(18) .
C36A C37A 1.50(3) .
C37A C38A 1.36(4) .
C37A C39A 1.24(4) .
C37A C40A 1.55(4) .
C41A O28A 1.48(2) 19_666
C41A O29A 1.37(2) 19_666
C41A O30A 1.53(2) 19_666
C6PA C5PA 1.513(14) .
C4PA C5PA 1.537(11) .
C5 O12B 1.345(17) 28_556
C5 O12B 1.345(17) 26_456
C5 O12B 1.345(17) 25_566
C5 O12B 1.345(18) 2_665
C5 O12B 1.345(17) 4_565
